data_4346818
loop_
_publ_author_name
'Yang, Peng'
'Lin, Zhengguo'
'Alfaro-Espinoza, Gabriela'
'Ullrich, Matthias S.'
'Ra\,t, Ciprian I'
'Silvestru, Cristian'
'Kortz, Ulrich'

_publ_section_title
;
 19-Tungstodiarsenate(III) Functionalized by Organoantimony(III) Groups:
 Tuning the Structure-Bioactivity Relationship.
;
_journal_issue 1
_journal_name_full 'Inorganic chemistry'
_journal_page_first 251
_journal_page_last 258
_journal_paper_doi 10.1021/acs.inorgchem.5b02189
_journal_volume 55
_journal_year 2016
_chemical_formula_sum 'C27 H77 As2 K5.5 N3 O86 Rb2.5 Sb2 W19'
_chemical_formula_weight 6135.13
_space_group_crystal_system triclinic
_space_group_IT_number 2
_space_group_name_Hall '-P 1'
_space_group_name_H-M_alt 'P -1'
_atom_sites_solution_hydrogens geom
_audit_creation_method SHELXL-2013
_cell_angle_alpha 79.206(6)
_cell_angle_beta 80.710(5)
_cell_angle_gamma 77.719(5)
_cell_formula_units_Z 2
_cell_length_a 14.5872(15)
_cell_length_b 15.7411(17)
_cell_length_c 24.766(3)
_cell_measurement_reflns_used 9454
_cell_measurement_temperature 100(2)
_cell_measurement_theta_max 28.39
_cell_measurement_theta_min 3.07
_cell_volume 5414.3(11)
_computing_cell_refinement 'Bruker SAINT'
_computing_data_collection 'Bruker APEX2'
_computing_data_reduction 'Bruker SAINT'
_computing_molecular_graphics 'Bruker SHELXTL'
_computing_publication_material 'Bruker SHELXTL'
_computing_structure_refinement 'SHELXL-2014 (Sheldrick, 2014)'
_computing_structure_solution 'SHELXS-97 (Sheldrick, 2008)'
_diffrn_ambient_temperature 100(2)
_diffrn_measured_fraction_theta_full 0.970
_diffrn_measured_fraction_theta_max 0.995
_diffrn_measurement_device_type 'Bruker APEX-II CCD'
_diffrn_radiation_type MoK\a
_diffrn_radiation_wavelength 0.71073
_diffrn_reflns_av_R_equivalents 0.0824
_diffrn_reflns_av_unetI/netI 0.0409
_diffrn_reflns_Laue_measured_fraction_full 0.970
_diffrn_reflns_Laue_measured_fraction_max 0.995
_diffrn_reflns_limit_h_max 17
_diffrn_reflns_limit_h_min -17
_diffrn_reflns_limit_k_max 18
_diffrn_reflns_limit_k_min -18
_diffrn_reflns_limit_l_max 29
_diffrn_reflns_limit_l_min -29
_diffrn_reflns_number 175685
_diffrn_reflns_point_group_measured_fraction_full 0.970
_diffrn_reflns_point_group_measured_fraction_max 0.995
_diffrn_reflns_theta_full 25.242
_diffrn_reflns_theta_max 25.000
_diffrn_reflns_theta_min 1.467
_exptl_absorpt_coefficient_mu 22.619
_exptl_absorpt_correction_T_max 0.192
_exptl_absorpt_correction_T_min 0.118
_exptl_absorpt_correction_type multi-scan
_exptl_absorpt_process_details SADABS
_exptl_crystal_colour yellow
_exptl_crystal_density_diffrn 3.763
_exptl_crystal_description needle
_exptl_crystal_F_000 5438
_exptl_crystal_size_max 0.174
_exptl_crystal_size_mid 0.084
_exptl_crystal_size_min 0.073
_refine_diff_density_max 7.296
_refine_diff_density_min -5.293
_refine_diff_density_rms 0.875
_refine_ls_extinction_method none
_refine_ls_goodness_of_fit_ref 1.031
_refine_ls_hydrogen_treatment constr
_refine_ls_matrix_type full
_refine_ls_number_parameters 745
_refine_ls_number_reflns 19001
_refine_ls_number_restraints 0
_refine_ls_restrained_S_all 1.031
_refine_ls_R_factor_all 0.0453
_refine_ls_R_factor_gt 0.0357
_refine_ls_shift/su_max 0.001
_refine_ls_shift/su_mean 0.000
_refine_ls_structure_factor_coef Fsqd
_refine_ls_weighting_details 'w=1/[\s^2^(Fo^2^)+(0.0880P)^2^+163.7975P] where P=(Fo^2^+2Fc^2^)/3'
_refine_ls_weighting_scheme calc
_refine_ls_wR_factor_gt 0.1138
_refine_ls_wR_factor_ref 0.1409
_reflns_Friedel_coverage 0.000
_reflns_number_gt 16730
_reflns_number_total 19001
_reflns_threshold_expression 'I > 2\s(I)'
_cod_data_source_file ic5b02189_si_002.cif
_cod_data_source_block LZG
_cod_original_cell_volume 5414.3(10)
_cod_original_formula_sum 'C27 H77 As2 K5.50 N3 O86 Rb2.50 Sb2 W19'
_cod_database_code 4346818
_shelx_space_group_comment
;
The symmetry employed for this shelxl refinement is uniquely defined
by the following loop, which should always be used as a source of
symmetry information in preference to the above space-group names.
They are only intended as comments.
;
_shelx_estimated_absorpt_t_min 0.111
_shelx_estimated_absorpt_t_max 0.289
_shelxl_version_number 2013-4

loop_
_space_group_symop_operation_xyz
'x, y, z'
'-x, -y, -z'

loop_
_atom_site_label
_atom_site_type_symbol
_atom_site_fract_x
_atom_site_fract_y
_atom_site_fract_z
_atom_site_U_iso_or_equiv
_atom_site_adp_type
_atom_site_occupancy
_atom_site_site_symmetry_order
_atom_site_calc_flag
_atom_site_refinement_flags_posn
_atom_site_refinement_flags_adp
_atom_site_refinement_flags_occupancy
W1 W 0.20488(4) 0.92020(4) 0.44711(2) 0.01329(12) Uani 1 1 d . . .
W2 W 0.13690(4) 0.76284(4) 0.39893(2) 0.01312(12) Uani 1 1 d . . .
W3 W 0.32655(4) 0.71108(4) 0.47009(2) 0.01310(12) Uani 1 1 d . . .
W4 W 0.28290(4) 0.68034(4) 0.27662(2) 0.01446(13) Uani 1 1 d . . .
W5 W 0.47153(4) 0.61424(4) 0.35055(2) 0.01495(13) Uani 1 1 d . . .
W6 W 0.49568(4) 0.73323(4) 0.22234(2) 0.01531(13) Uani 1 1 d . . .
W7 W 0.57348(4) 0.90671(4) 0.27855(2) 0.01371(13) Uani 1 1 d . . .
W8 W 0.42751(4) 0.99503(4) 0.38294(2) 0.01383(13) Uani 1 1 d . . .
W9 W 0.55020(4) 0.78460(4) 0.40492(2) 0.01440(13) Uani 1 1 d . . .
W10 W -0.07444(4) 1.10953(4) 0.19022(2) 0.01529(13) Uani 1 1 d . . .
W11 W -0.00569(4) 1.26612(4) 0.23917(2) 0.01490(13) Uani 1 1 d . . .
W12 W -0.05009(4) 1.30138(4) 0.10536(2) 0.01654(13) Uani 1 1 d . . .
W13 W 0.23991(4) 1.30030(4) 0.19672(2) 0.01483(13) Uani 1 1 d . . .
W14 W 0.38926(4) 1.19703(4) 0.09861(2) 0.01469(13) Uani 1 1 d . . .
W15 W 0.19501(4) 1.34383(4) 0.06281(2) 0.01649(13) Uani 1 1 d . . .
W16 W 0.31192(4) 1.02749(4) 0.03911(2) 0.01470(13) Uani 1 1 d . . .
W17 W 0.09580(4) 0.98324(4) 0.09349(2) 0.01555(13) Uani 1 1 d . . .
W18 W 0.11596(4) 1.17352(4) 0.00654(2) 0.01607(13) Uani 1 1 d . . .
W19 W 0.39879(4) 0.96969(4) 0.17697(2) 0.01383(13) Uani 1 1 d . . .
As1 As 0.33662(9) 0.85202(9) 0.32535(5) 0.0120(3) Uani 1 1 d . . .
As2 As 0.16384(10) 1.13036(9) 0.15719(6) 0.0132(3) Uani 1 1 d . . .
Sb1 Sb 0.20657(7) 1.09251(6) 0.31198(4) 0.0174(2) Uani 1 1 d . . .
Sb2 Sb 0.11970(7) 0.90989(6) 0.24835(4) 0.0192(2) Uani 1 1 d . . .
K1 K 0.4603(2) 1.1470(2) 0.24458(13) 0.0245(7) Uani 1 1 d . . .
K2 K 0.6714(4) 0.7366(4) 0.0658(2) 0.0600(13) Uani 1 1 d . . .
K3 K 0.1611(3) 1.0663(3) -0.12779(19) 0.0413(10) Uani 1 1 d . . .
K4 K 0.3091(5) 0.7838(5) 0.1152(3) 0.0317(16) Uiso 0.5 1 d . . P
K5 K 0.0000 1.5000 0.0000 0.0397(14) Uiso 1 2 d S . P
K6 K -0.0071(6) 1.5264(6) 0.0202(4) 0.0415(19) Uiso 0.5 1 d . . P
Rb1 Rb 0.14299(19) 0.8937(2) -0.04030(11) 0.0814(9) Uani 1 1 d . . .
Rb2 Rb 0.40798(19) 0.87811(17) 0.54134(11) 0.0174(5) Uiso 0.5 1 d . . P
Rb3 Rb 0.5000 0.5000 0.5000 0.0503(7) Uani 1 2 d S . P
C1 C 0.1869(10) 1.1792(9) 0.3725(6) 0.018(3) Uiso 1 1 d . . .
C2 C 0.1129(10) 1.1920(9) 0.4159(6) 0.017(3) Uiso 1 1 d . . .
C3 C 0.1175(11) 1.2413(10) 0.4567(7) 0.025(3) Uiso 1 1 d . . .
H3 H 0.0677 1.2460 0.4865 0.030 Uiso 1 1 calc R U .
C4 C 0.1916(11) 1.2827(10) 0.4549(6) 0.023(3) Uiso 1 1 d . . .
H4 H 0.1933 1.3166 0.4826 0.028 Uiso 1 1 calc R U .
C5 C 0.2632(12) 1.2741(11) 0.4121(7) 0.028(4) Uiso 1 1 d . . .
H5 H 0.3151 1.3027 0.4101 0.034 Uiso 1 1 calc R U .
C6 C 0.2617(10) 1.2242(10) 0.3715(6) 0.020(3) Uiso 1 1 d . . .
H6 H 0.3124 1.2203 0.3422 0.024 Uiso 1 1 calc R U .
C7 C 0.0249(10) 1.1501(10) 0.4199(6) 0.022(3) Uiso 1 1 d . . .
H7A H 0.0430 1.0950 0.4037 0.026 Uiso 1 1 calc R U .
H7B H -0.0006 1.1352 0.4593 0.026 Uiso 1 1 calc R U .
C8 C -0.0948(11) 1.2918(10) 0.4166(6) 0.022(3) Uiso 1 1 d . . .
H8A H -0.1168 1.2726 0.4556 0.034 Uiso 1 1 calc R U .
H8B H -0.1487 1.3250 0.3977 0.034 Uiso 1 1 calc R U .
H8C H -0.0484 1.3296 0.4141 0.034 Uiso 1 1 calc R U .
C9 C -0.1235(11) 1.1636(10) 0.3814(6) 0.024(3) Uiso 1 1 d . . .
H9A H -0.1576 1.1439 0.4174 0.036 Uiso 1 1 calc R U .
H9B H -0.0926 1.1124 0.3636 0.036 Uiso 1 1 calc R U .
H9C H -0.1682 1.2026 0.3578 0.036 Uiso 1 1 calc R U .
C10 C 0.0155(10) 0.8343(9) 0.2393(6) 0.017(3) Uiso 1 1 d . . .
C11 C -0.0796(10) 0.8427(10) 0.2661(6) 0.020(3) Uiso 1 1 d . . .
C12 C -0.1389(11) 0.7917(10) 0.2531(6) 0.023(3) Uiso 1 1 d . . .
H12 H -0.2015 0.7957 0.2718 0.028 Uiso 1 1 calc R U .
C13 C -0.1089(12) 0.7344(12) 0.2132(7) 0.033(4) Uiso 1 1 d . . .
H13 H -0.1503 0.7006 0.2052 0.039 Uiso 1 1 calc R U .
C14 C -0.0184(12) 0.7293(11) 0.1863(7) 0.030(4) Uiso 1 1 d . . .
H14 H 0.0025 0.6935 0.1581 0.036 Uiso 1 1 calc R U .
C15 C 0.0443(12) 0.7771(10) 0.2004(7) 0.026(3) Uiso 1 1 d . . .
H15 H 0.1077 0.7699 0.1828 0.031 Uiso 1 1 calc R U .
C16 C -0.1172(11) 0.9047(10) 0.3084(6) 0.022(3) Uiso 1 1 d . . .
H16A H -0.0831 0.9546 0.2996 0.027 Uiso 1 1 calc R U .
H16B H -0.1851 0.9287 0.3058 0.027 Uiso 1 1 calc R U .
C17 C -0.1120(11) 0.9255(10) 0.4034(6) 0.023(3) Uiso 1 1 d . . .
H17A H -0.0604 0.9583 0.3909 0.034 Uiso 1 1 calc R U .
H17B H -0.1067 0.8951 0.4415 0.034 Uiso 1 1 calc R U .
H17C H -0.1728 0.9663 0.4023 0.034 Uiso 1 1 calc R U .
C18 C -0.1729(11) 0.7996(10) 0.3904(7) 0.025(3) Uiso 1 1 d . . .
H18A H -0.1640 0.7764 0.4292 0.037 Uiso 1 1 calc R U .
H18B H -0.1610 0.7507 0.3693 0.037 Uiso 1 1 calc R U .
H18C H -0.2379 0.8318 0.3885 0.037 Uiso 1 1 calc R U .
C19 C 0.9437(8) 0.5602(9) 0.3718(5) 0.039(4) Uiso 1 1 d G . .
C20 C 0.9544(7) 0.5189(10) 0.4257(5) 0.052(5) Uiso 1 1 d G . .
H20 H 1.0147 0.5075 0.4384 0.062 Uiso 1 1 calc R U .
C21 C 0.8771(10) 0.4943(9) 0.4611(4) 0.057(6) Uiso 1 1 d G . .
H21 H 0.8845 0.4660 0.4980 0.068 Uiso 1 1 calc R U .
C22 C 0.7890(8) 0.5110(10) 0.4426(5) 0.051(5) Uiso 1 1 d G . .
H22 H 0.7362 0.4941 0.4669 0.061 Uiso 1 1 calc R U .
C23 C 0.7783(7) 0.5523(10) 0.3887(6) 0.059(6) Uiso 1 1 d G . .
H23 H 0.7180 0.5637 0.3760 0.070 Uiso 1 1 calc R U .
C24 C 0.8556(9) 0.5769(9) 0.3532(4) 0.048(5) Uiso 1 1 d G . .
H24 H 0.8482 0.6051 0.3164 0.057 Uiso 1 1 calc R U .
C25 C 1.0303(14) 0.5863(13) 0.3338(8) 0.043(5) Uiso 1 1 d . . .
H25A H 1.0093 0.6405 0.3080 0.051 Uiso 1 1 calc R U .
H25B H 1.0729 0.6004 0.3568 0.051 Uiso 1 1 calc R U .
C26 C 1.1217(14) 0.4334(12) 0.3354(8) 0.039(4) Uiso 1 1 d . . .
H26A H 1.0694 0.4025 0.3508 0.058 Uiso 1 1 calc R U .
H26B H 1.1502 0.4456 0.3656 0.058 Uiso 1 1 calc R U .
H26C H 1.1695 0.3965 0.3127 0.058 Uiso 1 1 calc R U .
C27 C 1.0330(14) 0.5056(14) 0.2560(8) 0.044(5) Uiso 1 1 d . . .
H27A H 1.0735 0.4641 0.2332 0.066 Uiso 1 1 calc R U .
H27B H 1.0151 0.5626 0.2327 0.066 Uiso 1 1 calc R U .
H27C H 0.9759 0.4826 0.2730 0.066 Uiso 1 1 calc R U .
N1 N -0.0499(8) 1.2128(8) 0.3895(5) 0.018(2) Uiso 1 1 d . . .
H1 H -0.0188 1.2346 0.3519 0.021 Uiso 1 1 calc R U .
N2 N -0.1059(9) 0.8599(8) 0.3666(5) 0.021(3) Uiso 1 1 d . . .
H2 H -0.0407 0.8235 0.3659 0.025 Uiso 1 1 calc R U .
N3 N 1.0857(11) 0.5171(10) 0.3005(6) 0.037(4) Uiso 1 1 d . . .
O12 O 0.1133(6) 0.8469(6) 0.4492(4) 0.0129(19) Uiso 1 1 d . . .
O13 O 0.2693(7) 0.8137(6) 0.4982(4) 0.016(2) Uiso 1 1 d . . .
O18 O 0.3290(7) 0.9527(6) 0.4334(4) 0.016(2) Uiso 1 1 d . . .
O23 O 0.2159(7) 0.6835(6) 0.4567(4) 0.016(2) Uiso 1 1 d . . .
O24 O 0.2126(7) 0.6886(6) 0.3476(4) 0.016(2) Uiso 1 1 d . . .
O35 O 0.3925(7) 0.6358(6) 0.4156(4) 0.015(2) Uiso 1 1 d . . .
O39 O 0.4446(6) 0.7560(6) 0.4532(4) 0.0141(19) Uiso 1 1 d . . .
O45 O 0.3756(7) 0.5843(6) 0.3187(4) 0.017(2) Uiso 1 1 d . . .
O46 O 0.3904(7) 0.6807(6) 0.2174(4) 0.017(2) Uiso 1 1 d . . .
O56 O 0.5392(7) 0.6348(6) 0.2759(4) 0.018(2) Uiso 1 1 d . . .
O59 O 0.5451(7) 0.6906(6) 0.3685(4) 0.016(2) Uiso 1 1 d . . .
O67 O 0.5656(7) 0.8039(6) 0.2491(4) 0.017(2) Uiso 1 1 d . . .
O78 O 0.5353(7) 0.9980(6) 0.3222(4) 0.015(2) Uiso 1 1 d . . .
O79 O 0.6268(7) 0.8316(6) 0.3385(4) 0.016(2) Uiso 1 1 d . . .
O89 O 0.5206(7) 0.9010(6) 0.4227(4) 0.0148(19) Uiso 1 1 d . . .
O101 O -0.1011(7) 1.1969(6) 0.2374(4) 0.017(2) Uiso 1 1 d . . .
O102 O -0.1223(7) 1.2149(6) 0.1311(4) 0.019(2) Uiso 1 1 d . . .
O107 O -0.0128(7) 1.0537(6) 0.1273(4) 0.017(2) Uiso 1 1 d . . .
O112 O -0.0638(7) 1.3426(7) 0.1719(4) 0.020(2) Uiso 1 1 d . . .
O113 O 0.1067(7) 1.3163(6) 0.2111(4) 0.018(2) Uiso 1 1 d . . .
O125 O 0.0656(7) 1.3523(6) 0.0847(4) 0.018(2) Uiso 1 1 d . . .
O128 O 0.0113(7) 1.2315(6) 0.0473(4) 0.019(2) Uiso 1 1 d . . .
O135 O 0.2168(7) 1.3848(6) 0.1246(4) 0.018(2) Uiso 1 1 d . . .
O134 O 0.3677(6) 1.2668(6) 0.1569(4) 0.015(2) Uiso 1 1 d . . .
O145 O 0.3316(7) 1.2962(6) 0.0512(4) 0.016(2) Uiso 1 1 d . . .
O146 O 0.3625(7) 1.1233(6) 0.0523(4) 0.017(2) Uiso 1 1 d . . .
O158 O 0.1846(7) 1.2578(6) 0.0192(4) 0.018(2) Uiso 1 1 d . . .
O167 O 0.2233(7) 0.9510(6) 0.0519(4) 0.019(2) Uiso 1 1 d . . .
O168 O 0.2427(7) 1.1042(6) -0.0132(4) 0.017(2) Uiso 1 1 d . . .
O178 O 0.0720(7) 1.0671(6) 0.0222(4) 0.018(2) Uiso 1 1 d . . .
O149 O 0.3999(7) 1.0929(6) 0.1534(4) 0.018(2) Uiso 1 1 d . . .
O169 O 0.3526(7) 0.9699(6) 0.1102(4) 0.019(2) Uiso 1 1 d . . .
O619 O 0.4279(7) 0.8446(7) 0.1891(4) 0.021(2) Uiso 1 1 d . . .
O719 O 0.4807(7) 0.9660(6) 0.2306(4) 0.016(2) Uiso 1 1 d . . .
O1A1 O 0.2790(6) 0.8136(6) 0.3924(4) 0.0143(19) Uiso 1 1 d . . .
O1A2 O 0.0447(7) 1.1905(6) 0.1636(4) 0.016(2) Uiso 1 1 d . . .
O2A1 O 0.3856(7) 0.7479(6) 0.3041(4) 0.016(2) Uiso 1 1 d . . .
O2A2 O 0.2231(6) 1.2204(6) 0.1324(4) 0.0136(19) Uiso 1 1 d . . .
O3A1 O 0.4428(7) 0.8701(6) 0.3450(4) 0.015(2) Uiso 1 1 d . . .
O3A2 O 0.1684(6) 1.0977(6) 0.0913(4) 0.0146(19) Uiso 1 1 d . . .
O1S1 O 0.1738(7) 0.9915(6) 0.3846(4) 0.019(2) Uiso 1 1 d . . .
O1S2 O 0.2236(7) 0.7872(6) 0.2462(4) 0.019(2) Uiso 1 1 d . . .
O2S1 O 0.3471(7) 1.0508(6) 0.3318(4) 0.016(2) Uiso 1 1 d . . .
O2S2 O 0.0973(7) 0.8449(6) 0.3428(4) 0.018(2) Uiso 1 1 d . . .
O3S1 O 0.0563(7) 1.1804(6) 0.2853(4) 0.017(2) Uiso 1 1 d . . .
O3S2 O 0.1402(7) 0.9366(6) 0.1589(4) 0.017(2) Uiso 1 1 d . . .
O4S1 O 0.2573(7) 1.2020(6) 0.2477(4) 0.018(2) Uiso 1 1 d . . .
O4S2 O 0.0009(7) 1.0331(6) 0.2336(4) 0.016(2) Uiso 1 1 d . . .
O1T O 0.1496(7) 0.9788(7) 0.4990(4) 0.021(2) Uiso 1 1 d . . .
O2T O 0.0392(7) 0.7141(7) 0.4201(4) 0.020(2) Uiso 1 1 d . . .
O3T O 0.3484(7) 0.6378(6) 0.5293(4) 0.017(2) Uiso 1 1 d . . .
O4T O 0.2300(7) 0.6060(7) 0.2535(4) 0.020(2) Uiso 1 1 d . . .
O5T O 0.5359(7) 0.5134(7) 0.3739(4) 0.022(2) Uiso 1 1 d . . .
O6T O 0.5704(7) 0.7008(7) 0.1661(4) 0.020(2) Uiso 1 1 d . . .
O7T O 0.6733(7) 0.9356(6) 0.2395(4) 0.019(2) Uiso 1 1 d . . .
O8T O 0.4456(7) 1.0788(6) 0.4134(4) 0.017(2) Uiso 1 1 d . . .
O9T O 0.6397(7) 0.7394(6) 0.4458(4) 0.019(2) Uiso 1 1 d . . .
O10T O -0.1787(7) 1.0697(7) 0.2030(4) 0.024(2) Uiso 1 1 d . . .
O11T O -0.0670(7) 1.3341(7) 0.2853(4) 0.022(2) Uiso 1 1 d . . .
O12T O -0.1260(7) 1.3831(7) 0.0686(4) 0.022(2) Uiso 1 1 d . . .
O13T O 0.2625(7) 1.3812(7) 0.2283(4) 0.021(2) Uiso 1 1 d . . .
O14T O 0.5058(7) 1.2008(6) 0.0758(4) 0.019(2) Uiso 1 1 d . . .
O15T O 0.1947(7) 1.4372(7) 0.0138(4) 0.020(2) Uiso 1 1 d . . .
O16T O 0.4011(7) 0.9755(7) -0.0043(4) 0.023(2) Uiso 1 1 d . . .
O17T O 0.0472(7) 0.9005(6) 0.0784(4) 0.019(2) Uiso 1 1 d . . .
O18T O 0.0916(7) 1.2138(7) -0.0604(4) 0.021(2) Uiso 1 1 d . . .
O19T O 0.2942(7) 0.9811(7) 0.2192(4) 0.020(2) Uiso 1 1 d . . .
O1W O 0.5420(9) 0.9597(9) 0.1193(5) 0.041(3) Uiso 1 1 d . . .
O2W O 0.3954(8) 0.3947(7) 0.4668(5) 0.029(2) Uiso 1 1 d . . .
O3W O 0.4709(9) 0.7115(9) 0.6003(5) 0.041(3) Uiso 1 1 d . . .
O4W O 0.3199(9) 0.9180(8) 0.6452(5) 0.039(3) Uiso 1 1 d . . .
O5W O 0.3356(8) 1.0580(7) 0.5293(5) 0.029(3) Uiso 1 1 d . . .
O6W O 0.7010(8) 0.8344(8) 0.1397(5) 0.030(3) Uiso 1 1 d . . .
O7W O 0.4941(8) 0.8105(8) 0.0554(5) 0.034(3) Uiso 1 1 d . . .
O8W O 0.8654(17) 0.5215(16) 0.1779(10) 0.035(6) Uiso 0.5 1 d . . P
O9W O 0.573(2) 0.560(2) 0.9847(13) 0.055(8) Uiso 0.5 1 d . . P
O10W O 0.4977(12) 1.2731(12) 0.2909(7) 0.068(5) Uiso 1 1 d . . .
O11W O 0.2866(9) 0.5958(9) 0.9918(5) 0.040(3) Uiso 1 1 d . . .
O12W O 0.4861(17) 0.3950(16) 0.1202(10) 0.036(6) Uiso 0.5 1 d . . P
O13W O 0.2938(18) 0.4930(16) 0.7363(10) 0.037(6) Uiso 0.5 1 d . . P
O14W O 0.2532(9) 0.5063(8) 0.4137(5) 0.039(3) Uiso 1 1 d . . .
O15W O 0.6312(17) 1.1126(16) 0.1707(10) 0.033(5) Uiso 0.5 1 d . . P
O16W O 0.7071(10) 0.2438(9) 0.2814(6) 0.048(3) Uiso 1 1 d . . .
O17W O 0.4781(9) 0.5406(9) 0.1590(6) 0.042(3) Uiso 1 1 d . . .
O18W O 0.4151(11) 0.4440(10) 0.2569(6) 0.055(4) Uiso 1 1 d . . .
O19W O 0.3053(11) 0.6353(11) 0.6468(7) 0.059(4) Uiso 1 1 d . . .
O20W O 0.6763(16) 0.2848(14) 0.1159(9) 0.028(5) Uiso 0.5 1 d . . P
O21W O 0.1261(16) 0.7240(15) 0.0557(9) 0.027(5) Uiso 0.5 1 d . . P
O22W O 0.313(2) 0.7839(18) -0.0107(12) 0.047(7) Uiso 0.5 1 d . . P
O23W O 0.718(3) 0.553(2) 0.1002(15) 0.013(8) Uiso 0.25 1 d . . P
O24W O 0.461(3) 0.641(3) 0.0596(17) 0.021(9) Uiso 0.25 1 d . . P
O25W O 0.258(2) 0.559(2) 0.1425(14) 0.060(8) Uiso 0.5 1 d . . P

loop_
_atom_site_aniso_label
_atom_site_aniso_U_11
_atom_site_aniso_U_22
_atom_site_aniso_U_33
_atom_site_aniso_U_23
_atom_site_aniso_U_13
_atom_site_aniso_U_12
W1 0.0139(3) 0.0132(3) 0.0124(3) -0.0026(2) -0.0008(2) -0.0019(2)
W2 0.0124(3) 0.0141(3) 0.0127(3) -0.0018(2) -0.0010(2) -0.0029(2)
W3 0.0130(3) 0.0135(3) 0.0118(3) -0.0007(2) -0.0012(2) -0.0018(2)
W4 0.0159(3) 0.0135(3) 0.0139(3) -0.0031(2) -0.0007(2) -0.0026(2)
W5 0.0153(3) 0.0129(3) 0.0146(3) -0.0013(2) -0.0005(2) -0.0001(2)
W6 0.0177(3) 0.0137(3) 0.0134(3) -0.0029(2) 0.0003(2) -0.0015(2)
W7 0.0123(3) 0.0150(3) 0.0132(3) -0.0009(2) -0.0007(2) -0.0028(2)
W8 0.0141(3) 0.0142(3) 0.0136(3) -0.0025(2) -0.0017(2) -0.0032(2)
W9 0.0126(3) 0.0157(3) 0.0140(3) 0.0000(2) -0.0021(2) -0.0023(2)
W10 0.0141(3) 0.0156(3) 0.0150(3) -0.0002(2) -0.0004(2) -0.0034(2)
W11 0.0154(3) 0.0145(3) 0.0132(3) -0.0010(2) -0.0003(2) -0.0016(2)
W12 0.0156(3) 0.0167(3) 0.0145(3) 0.0018(2) -0.0014(2) -0.0011(2)
W13 0.0171(3) 0.0140(3) 0.0133(3) -0.0015(2) -0.0008(2) -0.0040(2)
W14 0.0143(3) 0.0156(3) 0.0137(3) -0.0007(2) -0.0003(2) -0.0042(2)
W15 0.0174(3) 0.0161(3) 0.0142(3) 0.0021(2) -0.0015(2) -0.0037(2)
W16 0.0156(3) 0.0169(3) 0.0113(3) -0.0022(2) -0.0008(2) -0.0031(2)
W17 0.0166(3) 0.0177(3) 0.0131(3) -0.0018(2) -0.0013(2) -0.0056(2)
W18 0.0165(3) 0.0194(3) 0.0114(3) 0.0002(2) -0.0022(2) -0.0034(2)
W19 0.0144(3) 0.0146(3) 0.0116(3) -0.0012(2) -0.0014(2) -0.0017(2)
As1 0.0128(7) 0.0119(6) 0.0111(6) -0.0017(5) -0.0011(5) -0.0017(5)
As2 0.0140(7) 0.0134(7) 0.0117(6) -0.0007(5) -0.0006(5) -0.0032(5)
Sb1 0.0151(5) 0.0193(5) 0.0197(5) -0.0089(4) 0.0016(4) -0.0051(4)
Sb2 0.0185(5) 0.0214(5) 0.0202(5) -0.0087(4) 0.0028(4) -0.0082(4)
K1 0.0292(18) 0.0221(17) 0.0184(16) -0.0027(13) -0.0042(13) 0.0043(14)
K2 0.060(3) 0.078(4) 0.042(3) -0.013(2) 0.011(2) -0.023(3)
K3 0.029(2) 0.044(2) 0.059(3) -0.025(2) -0.0026(18) -0.0119(18)
Rb1 0.0606(16) 0.131(3) 0.0605(15) -0.0425(17) -0.0136(12) -0.0070(16)
Rb3 0.0591(18) 0.0420(15) 0.0484(16) -0.0080(13) -0.0142(14) 0.0001(13)

loop_
_atom_type_symbol
_atom_type_description
_atom_type_scat_dispersion_real
_atom_type_scat_dispersion_imag
_atom_type_scat_source
C C 0.0033 0.0016 'International Tables Vol C Tables 4.2.6.8 and 6.1.1.4'
H H 0.0000 0.0000 'International Tables Vol C Tables 4.2.6.8 and 6.1.1.4'
N N 0.0061 0.0033 'International Tables Vol C Tables 4.2.6.8 and 6.1.1.4'
O O 0.0106 0.0060 'International Tables Vol C Tables 4.2.6.8 and 6.1.1.4'
As As 0.0499 2.0058 'International Tables Vol C Tables 4.2.6.8 and 6.1.1.4'
Sb Sb -0.5866 1.5461 'International Tables Vol C Tables 4.2.6.8 and 6.1.1.4'
W W -0.8490 6.8722 'International Tables Vol C Tables 4.2.6.8 and 6.1.1.4'
K K 0.2009 0.2494 'International Tables Vol C Tables 4.2.6.8 and 6.1.1.4'
Rb Rb -0.9393 2.9676 'International Tables Vol C Tables 4.2.6.8 and 6.1.1.4'

loop_
_geom_angle_atom_site_label_1
_geom_angle_atom_site_label_2
_geom_angle_atom_site_label_3
_geom_angle
_geom_angle_site_symmetry_1
_geom_angle_site_symmetry_3
O1T W1 O1S1 104.3(5) . .
O1T W1 O12 99.3(4) . .
O1S1 W1 O12 95.0(4) . .
O1T W1 O18 101.6(4) . .
O1S1 W1 O18 89.8(4) . .
O12 W1 O18 156.7(4) . .
O1T W1 O13 95.8(4) . .
O1S1 W1 O13 159.8(4) . .
O12 W1 O13 83.7(4) . .
O18 W1 O13 84.0(4) . .
O1T W1 O1A1 167.1(4) . .
O1S1 W1 O1A1 87.6(4) . .
O12 W1 O1A1 74.4(3) . .
O18 W1 O1A1 83.0(4) . .
O13 W1 O1A1 72.5(3) . .
O1T W1 Rb2 79.3(3) . .
O1S1 W1 Rb2 136.9(3) . .
O12 W1 Rb2 127.3(3) . .
O18 W1 Rb2 48.4(3) . .
O13 W1 Rb2 44.8(3) . .
O1A1 W1 Rb2 95.4(2) . .
O2T W2 O2S2 101.1(5) . .
O2T W2 O12 100.1(4) . .
O2S2 W2 O12 92.7(4) . .
O2T W2 O24 102.4(4) . .
O2S2 W2 O24 91.1(4) . .
O12 W2 O24 156.0(4) . .
O2T W2 O23 94.9(4) . .
O2S2 W2 O23 163.9(4) . .
O12 W2 O23 84.7(4) . .
O24 W2 O23 85.1(4) . .
O2T W2 O1A1 165.7(4) . .
O2S2 W2 O1A1 92.3(4) . .
O12 W2 O1A1 74.1(3) . .
O24 W2 O1A1 82.1(4) . .
O23 W2 O1A1 71.8(3) . .
O3T W3 O23 100.5(4) . .
O3T W3 O13 102.0(4) . .
O23 W3 O13 95.9(4) . .
O3T W3 O39 100.0(4) . .
O23 W3 O39 157.5(4) . .
O13 W3 O39 88.5(4) . .
O3T W3 O35 98.5(4) . .
O23 W3 O35 86.6(4) . .
O13 W3 O35 158.5(4) . .
O39 W3 O35 81.5(4) . .
O3T W3 O1A1 173.9(4) . .
O23 W3 O1A1 74.6(4) . .
O13 W3 O1A1 75.1(4) . .
O39 W3 O1A1 85.4(4) . .
O35 W3 O1A1 85.1(4) . .
O3T W3 Rb3 46.3(3) . .
O23 W3 Rb3 108.1(3) . .
O13 W3 Rb3 142.5(3) . .
O39 W3 Rb3 80.1(3) . .
O35 W3 Rb3 54.3(3) . .
O1A1 W3 Rb3 138.4(2) . .
O3T W3 Rb2 85.5(3) . .
O23 W3 Rb2 139.5(3) . .
O13 W3 Rb2 44.1(3) . .
O39 W3 Rb2 51.4(3) . .
O35 W3 Rb2 132.5(3) . .
O1A1 W3 Rb2 95.8(2) . .
Rb3 W3 Rb2 104.73(4) . .
O4T W4 O1S2 104.2(5) . .
O4T W4 O24 101.4(4) . .
O1S2 W4 O24 93.2(4) . .
O4T W4 O46 96.8(4) . .
O1S2 W4 O46 92.1(4) . .
O24 W4 O46 159.1(4) . .
O4T W4 O45 94.5(4) . .
O1S2 W4 O45 161.3(4) . .
O24 W4 O45 84.8(4) . .
O46 W4 O45 83.7(4) . .
O4T W4 O2A1 164.7(4) . .
O1S2 W4 O2A1 88.5(4) . .
O24 W4 O2A1 86.1(4) . .
O46 W4 O2A1 73.8(4) . .
O45 W4 O2A1 72.8(4) . .
O4T W4 K4 82.7(3) . .
O1S2 W4 K4 53.8(3) . .
O24 W4 K4 146.3(3) . .
O46 W4 K4 46.3(3) . .
O45 W4 K4 128.6(3) . .
O2A1 W4 K4 98.4(3) . .
O5T W5 O35 99.7(4) . .
O5T W5 O45 102.7(4) . .
O35 W5 O45 93.4(4) . .
O5T W5 O59 100.5(4) . .
O35 W5 O59 85.9(4) . .
O45 W5 O59 156.6(4) . .
O5T W5 O56 99.1(4) . .
O35 W5 O56 160.4(4) . .
O45 W5 O56 87.9(4) . .
O59 W5 O56 85.2(4) . .
O5T W5 O2A1 171.1(4) . .
O35 W5 O2A1 88.1(4) . .
O45 W5 O2A1 72.3(4) . .
O59 W5 O2A1 84.3(4) . .
O56 W5 O2A1 73.7(4) . .
O5T W5 Rb3 50.5(3) . .
O35 W5 Rb3 51.6(3) . .
O45 W5 Rb3 115.3(3) . .
O59 W5 Rb3 82.4(3) . .
O56 W5 Rb3 143.6(3) . .
O2A1 W5 Rb3 138.1(2) . .
O6T W6 O56 97.5(4) . .
O6T W6 O67 102.2(4) . .
O56 W6 O67 90.2(4) . .
O6T W6 O46 99.7(4) . .
O56 W6 O46 89.5(4) . .
O67 W6 O46 157.9(4) . .
O6T W6 O619 100.7(4) . .
O56 W6 O619 161.8(4) . .
O67 W6 O619 84.6(4) . .
O46 W6 O619 88.7(4) . .
O6T W6 O2A1 168.1(4) . .
O56 W6 O2A1 74.7(4) . .
O67 W6 O2A1 86.9(4) . .
O46 W6 O2A1 71.7(4) . .
O619 W6 O2A1 87.6(4) . .
O6T W6 K4 81.6(4) . .
O56 W6 K4 135.1(3) . .
O67 W6 K4 134.1(3) . .
O46 W6 K4 47.3(3) . .
O619 W6 K4 50.3(3) . .
O2A1 W6 K4 97.6(3) . .
O7T W7 O79 100.1(4) . .
O7T W7 O78 101.4(4) . .
O79 W7 O78 89.8(4) . .
O7T W7 O719 100.1(4) . .
O79 W7 O719 159.5(4) . .
O78 W7 O719 89.6(4) . .
O7T W7 O67 101.0(4) . .
O79 W7 O67 88.5(4) . .
O78 W7 O67 157.4(4) . .
O719 W7 O67 84.3(4) . .
O7T W7 O3A1 171.5(4) . .
O79 W7 O3A1 73.9(4) . .
O78 W7 O3A1 72.8(4) . .
O719 W7 O3A1 86.3(4) . .
O67 W7 O3A1 85.1(4) . .
O7T W7 K1 86.1(3) . .
O79 W7 K1 137.3(3) . .
O78 W7 K1 47.8(3) . .
O719 W7 K1 48.0(3) . .
O67 W7 K1 132.1(3) . .
O3A1 W7 K1 94.2(2) . .
O8T W8 O2S1 104.1(4) . .
O8T W8 O18 101.8(4) . .
O2S1 W8 O18 92.7(4) . .
O8T W8 O78 97.5(4) . .
O2S1 W8 O78 88.6(4) . .
O18 W8 O78 159.7(4) . .
O8T W8 O89 95.2(4) . .
O2S1 W8 O89 160.0(4) . .
O18 W8 O89 88.4(4) . .
O78 W8 O89 83.6(4) . .
O8T W8 O3A1 165.5(4) . .
O2S1 W8 O3A1 87.6(4) . .
O18 W8 O3A1 86.0(4) . .
O78 W8 O3A1 73.8(4) . .
O89 W8 O3A1 72.5(3) . .
O8T W8 K1 86.8(3) . .
O2S1 W8 K1 46.9(3) . .
O18 W8 K1 139.3(3) . .
O78 W8 K1 47.6(3) . .
O89 W8 K1 130.8(3) . .
O3A1 W8 K1 95.4(2) . .
O8T W8 Rb2 80.7(3) . .
O2S1 W8 Rb2 137.8(3) . .
O18 W8 Rb2 46.1(3) . .
O78 W8 Rb2 132.9(3) . .
O89 W8 Rb2 50.2(3) . .
O3A1 W8 Rb2 96.5(2) . .
K1 W8 Rb2 167.43(7) . .
O8T W8 Rb2 26.1(3) . 2_676
O2S1 W8 Rb2 125.0(3) . 2_676
O18 W8 Rb2 112.6(3) . 2_676
O78 W8 Rb2 82.7(3) . 2_676
O89 W8 Rb2 72.3(3) . 2_676
O3A1 W8 Rb2 139.4(2) . 2_676
K1 W8 Rb2 92.47(7) . 2_676
Rb2 W8 Rb2 75.77(6) . 2_676
O9T W9 O39 101.0(4) . .
O9T W9 O59 102.7(4) . .
O39 W9 O59 87.6(4) . .
O9T W9 O89 99.4(4) . .
O39 W9 O89 90.2(4) . .
O59 W9 O89 157.8(4) . .
O9T W9 O79 98.5(4) . .
O39 W9 O79 160.5(4) . .
O59 W9 O79 88.0(4) . .
O89 W9 O79 86.8(4) . .
O9T W9 O3A1 168.9(4) . .
O39 W9 O3A1 87.0(4) . .
O59 W9 O3A1 85.3(4) . .
O89 W9 O3A1 72.6(4) . .
O79 W9 O3A1 73.8(4) . .
O9T W9 Rb2 85.2(3) . .
O39 W9 Rb2 47.4(3) . .
O59 W9 Rb2 134.8(3) . .
O89 W9 Rb2 49.0(3) . .
O79 W9 Rb2 135.4(3) . .
O3A1 W9 Rb2 94.7(2) . .
O10T W10 O4S2 104.0(5) . .
O10T W10 O101 101.5(5) . .
O4S2 W10 O101 94.3(4) . .
O10T W10 O107 100.1(4) . .
O4S2 W10 O107 90.2(4) . .
O101 W10 O107 156.2(4) . .
O10T W10 O102 94.6(4) . .
O4S2 W10 O102 161.3(4) . .
O101 W10 O102 83.5(4) . .
O107 W10 O102 84.8(4) . .
O10T W10 O1A2 167.2(4) . .
O4S2 W10 O1A2 88.5(4) . .
O101 W10 O1A2 74.4(4) . .
O107 W10 O1A2 82.4(4) . .
O102 W10 O1A2 73.0(4) . .
O10T W10 K3 47.6(4) . 2_575
O4S2 W10 K3 96.1(3) . 2_575
O101 W10 K3 149.0(3) . 2_575
O107 W10 K3 52.9(3) . 2_575
O102 W10 K3 95.1(3) . 2_575
O1A2 W10 K3 134.9(2) . 2_575
O10T W10 Rb1 74.7(3) . 2_575
O4S2 W10 Rb1 132.3(3) . 2_575
O101 W10 Rb1 133.2(3) . 2_575
O107 W10 Rb1 45.3(3) . 2_575
O102 W10 Rb1 51.2(3) . 2_575
O1A2 W10 Rb1 99.0(2) . 2_575
K3 W10 Rb1 47.13(9) 2_575 2_575
O11T W11 O3S1 100.2(5) . .
O11T W11 O113 103.1(4) . .
O3S1 W11 O113 92.5(4) . .
O11T W11 O101 99.8(4) . .
O3S1 W11 O101 92.2(4) . .
O113 W11 O101 155.4(4) . .
O11T W11 O112 94.4(4) . .
O3S1 W11 O112 165.3(4) . .
O113 W11 O112 86.4(4) . .
O101 W11 O112 83.0(4) . .
O11T W11 O1A2 165.1(4) . .
O3S1 W11 O1A2 93.2(4) . .
O113 W11 O1A2 82.7(4) . .
O101 W11 O1A2 72.9(4) . .
O112 W11 O1A2 72.1(4) . .
O12T W12 O112 101.4(5) . .
O12T W12 O102 102.7(5) . .
O112 W12 O102 95.9(4) . .
O12T W12 O128 100.7(4) . .
O112 W12 O128 156.6(4) . .
O102 W12 O128 86.9(4) . .
O12T W12 O125 98.7(4) . .
O112 W12 O125 87.0(4) . .
O102 W12 O125 157.3(4) . .
O128 W12 O125 81.9(4) . .
O12T W12 O1A2 174.7(4) . .
O112 W12 O1A2 74.4(4) . .
O102 W12 O1A2 74.9(4) . .
O128 W12 O1A2 84.0(4) . .
O125 W12 O1A2 84.3(4) . .
O12T W12 K5 49.7(3) . .
O112 W12 K5 102.6(3) . .
O102 W12 K5 149.2(3) . .
O128 W12 K5 85.8(3) . .
O125 W12 K5 49.6(3) . .
O1A2 W12 K5 133.8(2) . .
O12T W12 K6 50.6(4) . 2_585
O112 W12 K6 112.9(3) . 2_585
O102 W12 K6 142.9(3) . 2_585
O128 W12 K6 75.9(3) . 2_585
O125 W12 K6 52.1(3) . 2_585
O1A2 W12 K6 133.7(3) . 2_585
K5 W12 K6 10.38(14) . 2_585
O12T W12 K6 50.3(4) . .
O112 W12 K6 92.4(3) . .
O102 W12 K6 153.0(3) . .
O128 W12 K6 95.6(3) . .
O125 W12 K6 48.6(3) . .
O1A2 W12 K6 132.1(3) . .
K5 W12 K6 10.23(14) . .
K6 W12 K6 20.6(3) 2_585 .
O12T W12 Rb1 90.1(3) . 2_575
O112 W12 Rb1 138.3(3) . 2_575
O102 W12 Rb1 42.4(3) . 2_575
O128 W12 Rb1 49.2(3) . 2_575
O125 W12 Rb1 131.1(3) . 2_575
O1A2 W12 Rb1 91.2(2) . 2_575
K5 W12 Rb1 114.93(5) . 2_575
K6 W12 Rb1 105.38(14) 2_585 2_575
K6 W12 Rb1 124.21(14) . 2_575
O13T W13 O4S1 104.3(5) . .
O13T W13 O113 101.6(4) . .
O4S1 W13 O113 93.5(4) . .
O13T W13 O134 98.3(4) . .
O4S1 W13 O134 91.6(4) . .
O113 W13 O134 157.6(4) . .
O13T W13 O135 92.9(4) . .
O4S1 W13 O135 162.7(4) . .
O113 W13 O135 85.1(4) . .
O134 W13 O135 83.7(4) . .
O13T W13 O2A2 163.2(4) . .
O4S1 W13 O2A2 90.9(4) . .
O113 W13 O2A2 84.3(4) . .
O134 W13 O2A2 73.8(4) . .
O135 W13 O2A2 71.8(4) . .
O13T W13 K1 89.9(3) . .
O4S1 W13 K1 47.3(3) . .
O113 W13 K1 140.8(3) . .
O134 W13 K1 48.7(3) . .
O135 W13 K1 132.2(3) . .
O2A2 W13 K1 95.3(2) . .
O14T W14 O145 99.7(4) . .
O14T W14 O146 102.0(4) . .
O145 W14 O146 88.6(4) . .
O14T W14 O149 101.3(4) . .
O145 W14 O149 158.9(4) . .
O146 W14 O149 84.9(4) . .
O14T W14 O134 99.9(4) . .
O145 W14 O134 89.5(4) . .
O146 W14 O134 158.0(4) . .
O149 W14 O134 89.1(4) . .
O14T W14 O2A2 169.1(4) . .
O145 W14 O2A2 73.9(4) . .
O146 W14 O2A2 86.7(4) . .
O149 W14 O2A2 85.7(4) . .
O134 W14 O2A2 71.7(3) . .
O14T W14 K1 86.3(3) . .
O145 W14 K1 137.3(3) . .
O146 W14 K1 131.8(3) . .
O149 W14 K1 47.1(3) . .
O134 W14 K1 48.0(3) . .
O2A2 W14 K1 92.7(2) . .
O15T W15 O125 100.0(4) . .
O15T W15 O135 100.8(4) . .
O125 W15 O135 94.4(4) . .
O15T W15 O158 101.9(4) . .
O125 W15 O158 86.6(4) . .
O135 W15 O158 156.8(4) . .
O15T W15 O145 97.4(4) . .
O125 W15 O145 161.8(4) . .
O135 W15 O145 87.5(4) . .
O158 W15 O145 84.6(4) . .
O15T W15 O2A2 169.3(4) . .
O125 W15 O2A2 89.3(4) . .
O135 W15 O2A2 73.0(4) . .
O158 W15 O2A2 83.8(4) . .
O145 W15 O2A2 73.9(3) . .
O15T W15 K5 48.6(3) . .
O125 W15 K5 52.0(3) . .
O135 W15 K5 108.6(3) . .
O158 W15 K5 90.4(3) . .
O145 W15 K5 143.8(3) . .
O2A2 W15 K5 141.2(2) . .
O15T W15 K6 49.4(4) . 2_585
O125 W15 K6 54.9(3) . 2_585
O135 W15 K6 119.3(3) . 2_585
O158 W15 K6 80.1(3) . 2_585
O145 W15 K6 138.3(3) . 2_585
O2A2 W15 K6 141.2(3) . 2_585
K5 W15 K6 10.71(14) . 2_585
O15T W15 K2 75.2(3) . 2_675
O125 W15 K2 125.8(3) . 2_675
O135 W15 K2 139.7(3) . 2_675
O158 W15 K2 44.5(3) . 2_675
O145 W15 K2 54.3(3) . 2_675
O2A2 W15 K2 103.6(2) . 2_675
K5 W15 K2 98.51(9) . 2_675
K6 W15 K2 89.02(17) 2_585 2_675
O15T W15 K6 49.6(4) . .
O125 W15 K6 50.7(3) . .
O135 W15 K6 98.1(3) . .
O158 W15 K6 100.4(3) . .
O145 W15 K6 147.0(3) . .
O2A2 W15 K6 138.9(3) . .
K5 W15 K6 10.50(14) . .
K6 W15 K6 21.2(3) 2_585 .
K2 W15 K6 107.75(17) 2_675 .
O16T W16 O168 99.7(5) . .
O16T W16 O167 101.7(5) . .
O168 W16 O167 90.8(4) . .
O16T W16 O146 103.2(5) . .
O168 W16 O146 89.7(4) . .
O167 W16 O146 154.6(4) . .
O16T W16 O169 99.6(5) . .
O168 W16 O169 160.6(4) . .
O167 W16 O169 87.0(4) . .
O146 W16 O169 84.2(4) . .
O16T W16 O3A2 171.0(4) . .
O168 W16 O3A2 74.0(4) . .
O167 W16 O3A2 72.2(4) . .
O146 W16 O3A2 83.5(4) . .
O169 W16 O3A2 87.0(4) . .
O16T W16 K4 82.5(4) . .
O168 W16 K4 134.5(3) . .
O167 W16 K4 45.2(3) . .
O146 W16 K4 134.5(3) . .
O169 W16 K4 50.6(3) . .
O3A2 W16 K4 97.2(2) . .
O17T W17 O3S2 103.8(4) . .
O17T W17 O107 101.3(4) . .
O3S2 W17 O107 93.2(4) . .
O17T W17 O167 97.0(4) . .
O3S2 W17 O167 91.3(4) . .
O107 W17 O167 159.5(4) . .
O17T W17 O178 95.8(4) . .
O3S2 W17 O178 160.2(4) . .
O107 W17 O178 86.2(4) . .
O167 W17 O178 82.9(4) . .
O17T W17 O3A2 166.5(4) . .
O3S2 W17 O3A2 87.4(4) . .
O107 W17 O3A2 85.4(4) . .
O167 W17 O3A2 74.9(4) . .
O178 W17 O3A2 72.8(4) . .
O17T W17 Rb1 53.6(3) . .
O3S2 W17 Rb1 129.7(3) . .
O107 W17 Rb1 131.9(3) . .
O167 W17 Rb1 55.2(3) . .
O178 W17 Rb1 61.0(3) . .
O3A2 W17 Rb1 113.3(2) . .
O17T W17 Rb1 75.8(3) . 2_575
O3S2 W17 Rb1 138.3(3) . 2_575
O107 W17 Rb1 47.8(3) . 2_575
O167 W17 Rb1 130.3(3) . 2_575
O178 W17 Rb1 50.2(3) . 2_575
O3A2 W17 Rb1 101.0(2) . 2_575
Rb1 W17 Rb1 84.40(7) . 2_575
O17T W17 K3 48.6(3) . 2_575
O3S2 W17 K3 100.1(3) . 2_575
O107 W17 K3 52.9(3) . 2_575
O167 W17 K3 145.3(3) . 2_575
O178 W17 K3 95.3(3) . 2_575
O3A2 W17 K3 137.7(2) . 2_575
Rb1 W17 K3 93.62(8) . 2_575
Rb1 W17 K3 47.83(9) 2_575 2_575
O17T W17 K4 80.4(3) . .
O3S2 W17 K4 54.8(3) . .
O107 W17 K4 146.7(3) . .
O167 W17 K4 46.0(3) . .
O178 W17 K4 127.0(3) . .
O3A2 W17 K4 100.5(3) . .
Rb1 W17 K4 75.94(12) . .
Rb1 W17 K4 155.28(12) 2_575 .
K3 W17 K4 117.94(13) 2_575 .
O18T W18 O128 101.5(5) . .
O18T W18 O178 102.9(5) . .
O128 W18 O178 93.1(4) . .
O18T W18 O158 101.5(4) . .
O128 W18 O158 87.5(4) . .
O178 W18 O158 155.0(4) . .
O18T W18 O168 96.6(4) . .
O128 W18 O168 161.3(4) . .
O178 W18 O168 87.2(4) . .
O158 W18 O168 84.4(4) . .
O18T W18 O3A2 169.7(4) . .
O128 W18 O3A2 88.2(4) . .
O178 W18 O3A2 73.0(4) . .
O158 W18 O3A2 82.0(4) . .
O168 W18 O3A2 74.0(4) . .
O18T W18 K2 74.7(3) . 2_675
O128 W18 K2 127.3(3) . 2_675
O178 W18 K2 139.4(3) . 2_675
O158 W18 K2 44.6(3) . 2_675
O168 W18 K2 53.8(3) . 2_675
O3A2 W18 K2 102.0(2) . 2_675
O18T W18 K3 47.3(3) . .
O128 W18 K3 135.7(3) . .
O178 W18 K3 70.7(3) . .
O158 W18 K3 124.3(3) . .
O168 W18 K3 61.7(3) . .
O3A2 W18 K3 122.8(2) . .
K2 W18 K3 80.01(10) 2_675 .
O18T W18 Rb1 88.0(3) . 2_575
O128 W18 Rb1 54.4(3) . 2_575
O178 W18 Rb1 45.2(3) . 2_575
O158 W18 Rb1 141.9(3) . 2_575
O168 W18 Rb1 131.5(3) . 2_575
O3A2 W18 Rb1 95.2(2) . 2_575
K2 W18 Rb1 162.68(10) 2_675 2_575
K3 W18 Rb1 89.14(7) . 2_575
O19T W19 O169 98.8(5) . .
O19T W19 O619 97.3(5) . .
O169 W19 O619 90.7(4) . .
O19T W19 O719 98.3(4) . .
O169 W19 O719 162.9(4) . .
O619 W19 O719 87.3(4) . .
O19T W19 O149 97.2(4) . .
O169 W19 O149 87.8(4) . .
O619 W19 O149 165.5(4) . .
O719 W19 O149 89.9(4) . .
O19T W19 O1W 177.8(5) . .
O169 W19 O1W 81.8(4) . .
O619 W19 O1W 84.8(4) . .
O719 W19 O1W 81.0(4) . .
O149 W19 O1W 80.7(4) . .
O19T W19 K1 86.9(3) . .
O169 W19 K1 134.4(3) . .
O619 W19 K1 133.7(3) . .
O719 W19 K1 46.7(3) . .
O149 W19 K1 46.7(3) . .
O1W W19 K1 91.2(3) . .
O19T W19 K4 87.5(4) . .
O169 W19 K4 46.8(3) . .
O619 W19 K4 47.1(3) . .
O719 W19 K4 134.4(3) . .
O149 W19 K4 134.4(3) . .
O1W W19 K4 94.4(3) . .
K1 W19 K4 174.39(12) . .
O2A1 As1 O3A1 96.5(4) . .
O2A1 As1 O1A1 98.4(4) . .
O3A1 As1 O1A1 99.6(4) . .
O2A2 As2 O3A2 96.4(4) . .
O2A2 As2 O1A2 98.7(4) . .
O3A2 As2 O1A2 99.0(4) . .
O2S1 Sb1 C1 86.2(5) . .
O2S1 Sb1 O1S1 83.8(4) . .
C1 Sb1 O1S1 84.8(5) . .
O2S1 Sb1 O4S1 88.4(4) . .
C1 Sb1 O4S1 87.8(5) . .
O1S1 Sb1 O4S1 169.5(4) . .
O2S1 Sb1 O3S1 164.2(3) . .
C1 Sb1 O3S1 84.3(4) . .
O1S1 Sb1 O3S1 107.7(3) . .
O4S1 Sb1 O3S1 78.8(3) . .
O2S1 Sb1 K1 44.3(3) . .
C1 Sb1 K1 93.9(4) . .
O1S1 Sb1 K1 127.9(3) . .
O4S1 Sb1 K1 45.2(3) . .
O3S1 Sb1 K1 124.0(2) . .
O3S2 Sb2 C10 85.8(4) . .
O3S2 Sb2 O1S2 89.7(4) . .
C10 Sb2 O1S2 86.4(5) . .
O3S2 Sb2 O4S2 80.3(3) . .
C10 Sb2 O4S2 85.8(4) . .
O1S2 Sb2 O4S2 167.8(4) . .
O3S2 Sb2 O2S2 165.8(4) . .
C10 Sb2 O2S2 83.8(4) . .
O1S2 Sb2 O2S2 80.0(4) . .
O4S2 Sb2 O2S2 108.5(3) . .
O10W K1 O15W 100.0(6) . .
O10W K1 O149 149.8(4) . .
O15W K1 O149 76.6(5) . .
O10W K1 O78 98.1(4) . .
O15W K1 O78 88.8(5) . .
O149 K1 O78 111.6(3) . .
O10W K1 O719 152.8(4) . .
O15W K1 O719 74.8(5) . .
O149 K1 O719 56.1(3) . .
O78 K1 O719 55.6(3) . .
O10W K1 O2S1 104.6(4) . .
O15W K1 O2S1 138.6(5) . .
O149 K1 O2S1 96.6(3) . .
O78 K1 O2S1 55.3(3) . .
O719 K1 O2S1 68.0(3) . .
O10W K1 O4S1 99.6(4) . .
O15W K1 O4S1 142.7(5) . .
O149 K1 O4S1 70.6(3) . .
O78 K1 O4S1 119.2(3) . .
O719 K1 O4S1 100.0(3) . .
O2S1 K1 O4S1 64.0(3) . .
O10W K1 O134 95.0(4) . .
O15W K1 O134 91.1(5) . .
O149 K1 O134 55.5(3) . .
O78 K1 O134 166.6(3) . .
O719 K1 O134 111.6(3) . .
O2S1 K1 O134 118.9(3) . .
O4S1 K1 O134 55.8(3) . .
O10W K1 W7 123.2(4) . .
O15W K1 W7 71.2(5) . .
O149 K1 W7 84.6(2) . .
O78 K1 W7 29.18(19) . .
O719 K1 W7 29.65(19) . .
O2S1 K1 W7 67.5(2) . .
O4S1 K1 W7 121.4(2) . .
O134 K1 W7 139.6(2) . .
O10W K1 W13 90.1(4) . .
O15W K1 W13 121.9(5) . .
O149 K1 W13 68.0(2) . .
O78 K1 W13 146.4(2) . .
O719 K1 W13 115.6(2) . .
O2S1 K1 W13 91.1(2) . .
O4S1 K1 W13 27.26(19) . .
O134 K1 W13 30.79(19) . .
W7 K1 W13 143.30(10) . .
O10W K1 W14 120.7(4) . .
O15W K1 W14 73.6(5) . .
O149 K1 W14 29.25(19) . .
O78 K1 W14 139.2(2) . .
O719 K1 W14 84.1(2) . .
O2S1 K1 W14 118.6(2) . .
O4S1 K1 W14 69.2(2) . .
O134 K1 W14 29.42(18) . .
W7 K1 W14 110.42(8) . .
W13 K1 W14 53.03(5) . .
O10W K1 W8 93.3(4) . .
O15W K1 W8 119.6(5) . .
O149 K1 W8 114.7(2) . .
O78 K1 W8 30.78(19) . .
O719 K1 W8 67.9(2) . .
O2S1 K1 W8 27.63(19) . .
O4S1 K1 W8 90.5(2) . .
O134 K1 W8 146.2(2) . .
W7 K1 W8 52.87(5) . .
W13 K1 W8 116.68(9) . .
W14 K1 W8 142.11(10) . .
O7W K2 O6T 73.2(4) . .
O7W K2 O158 123.8(4) . 2_675
O6T K2 O158 163.0(4) . 2_675
O7W K2 O6W 97.9(4) . .
O6T K2 O6W 68.0(3) . .
O158 K2 O6W 107.3(4) 2_675 .
O7W K2 O23W 119.4(8) . .
O6T K2 O23W 73.3(8) . .
O158 K2 O23W 95.0(8) 2_675 .
O6W K2 O23W 113.8(8) . .
O7W K2 O168 97.0(4) . 2_675
O6T K2 O168 130.6(3) . 2_675
O158 K2 O168 53.9(3) 2_675 2_675
O6W K2 O168 65.7(3) . 2_675
O23W K2 O168 142.5(8) . 2_675
O7W K2 O145 81.9(4) . 2_675
O6T K2 O145 136.2(3) . 2_675
O158 K2 O145 53.7(3) 2_675 2_675
O6W K2 O145 152.6(4) . 2_675
O23W K2 O145 89.3(8) . 2_675
O168 K2 O145 87.1(3) 2_675 2_675
O7W K2 O146 64.8(3) . 2_675
O6T K2 O146 136.5(3) . 2_675
O158 K2 O146 60.2(3) 2_675 2_675
O6W K2 O146 106.3(3) . 2_675
O23W K2 O146 137.9(8) . 2_675
O168 K2 O146 49.0(3) 2_675 2_675
O145 K2 O146 48.8(3) 2_675 2_675
O7W K2 W18 125.9(3) . 2_675
O6T K2 W18 143.5(3) . 2_675
O158 K2 W18 29.6(2) 2_675 2_675
O6W K2 W18 77.9(3) . 2_675
O23W K2 W18 110.9(7) . 2_675
O168 K2 W18 31.80(19) 2_675 2_675
O145 K2 W18 80.2(2) 2_675 2_675
O146 K2 W18 64.99(19) 2_675 2_675
O7W K2 W15 113.3(3) . 2_675
O6T K2 W15 148.4(3) . 2_675
O158 K2 W15 29.7(2) 2_675 2_675
O6W K2 W15 136.4(3) . 2_675
O23W K2 W15 77.2(7) . 2_675
O168 K2 W15 80.4(2) 2_675 2_675
O145 K2 W15 31.65(18) 2_675 2_675
O146 K2 W15 64.91(18) 2_675 2_675
W18 K2 W15 59.31(7) 2_675 2_675
O7W K2 K3 111.6(3) . 2_675
O6T K2 K3 93.9(3) . 2_675
O158 K2 K3 81.0(2) 2_675 2_675
O6W K2 K3 26.4(3) . 2_675
O23W K2 K3 119.7(7) . 2_675
O168 K2 K3 43.8(2) 2_675 2_675
O145 K2 K3 129.1(2) 2_675 2_675
O146 K2 K3 91.3(2) 2_675 2_675
W18 K2 K3 51.53(8) 2_675 2_675
W15 K2 K3 110.41(12) 2_675 2_675
O6W K3 O18T 71.0(3) 2_675 .
O6W K3 O10T 119.9(3) 2_675 2_575
O18T K3 O10T 165.1(3) . 2_575
O6W K3 O17T 131.5(3) 2_675 2_575
O18T K3 O17T 61.6(3) . 2_575
O10T K3 O17T 105.4(3) 2_575 2_575
O6W K3 O107 173.5(3) 2_675 2_575
O18T K3 O107 114.8(3) . 2_575
O10T K3 O107 53.9(3) 2_575 2_575
O17T K3 O107 53.7(3) 2_575 2_575
O6W K3 Rb1 126.4(3) 2_675 .
O18T K3 Rb1 103.9(2) . .
O10T K3 Rb1 78.4(2) 2_575 .
O17T K3 Rb1 76.7(2) 2_575 .
O107 K3 Rb1 56.28(19) 2_575 .
O6W K3 O7T 60.2(3) 2_675 2_675
O18T K3 O7T 126.5(3) . 2_675
O10T K3 O7T 60.6(3) 2_575 2_675
O17T K3 O7T 149.7(3) 2_575 2_675
O107 K3 O7T 113.3(3) 2_575 2_675
Rb1 K3 O7T 121.5(2) . 2_675
O6W K3 C13 67.4(4) 2_675 2_575
O18T K3 C13 69.3(4) . 2_575
O10T K3 C13 104.1(4) 2_575 2_575
O17T K3 C13 86.5(4) 2_575 2_575
O107 K3 C13 111.2(4) 2_575 2_575
Rb1 K3 C13 163.0(3) . 2_575
O7T K3 C13 72.8(3) 2_675 2_575
O6W K3 C12 74.3(4) 2_675 2_575
O18T K3 C12 92.9(3) . 2_575
O10T K3 C12 81.2(3) 2_575 2_575
O17T K3 C12 97.9(3) 2_575 2_575
O107 K3 C12 101.9(3) 2_575 2_575
Rb1 K3 C12 156.6(3) . 2_575
O7T K3 C12 55.3(3) 2_675 2_575
C13 K3 C12 23.6(4) 2_575 2_575
O6W K3 W18 74.8(3) 2_675 .
O18T K3 W18 24.9(2) . .
O10T K3 W18 160.3(2) 2_575 .
O17T K3 W18 66.7(2) 2_575 .
O107 K3 W18 111.7(2) 2_575 .
Rb1 K3 W18 82.10(11) . .
O7T K3 W18 134.8(2) 2_675 .
C13 K3 W18 93.6(3) 2_575 .
C12 K3 W18 117.1(3) 2_575 .
O6W K3 W17 156.1(3) 2_675 2_575
O18T K3 W17 86.6(2) . 2_575
O10T K3 W17 80.9(2) 2_575 2_575
O17T K3 W17 25.09(19) 2_575 2_575
O107 K3 W17 28.68(18) 2_575 2_575
Rb1 K3 W17 65.94(9) . 2_575
O7T K3 W17 135.2(2) 2_675 2_575
C13 K3 W17 97.6(3) 2_575 2_575
C12 K3 W17 99.5(3) 2_575 2_575
W18 K3 W17 88.42(9) . 2_575
O6W K3 W10 144.4(3) 2_675 2_575
O18T K3 W10 142.4(2) . 2_575
O10T K3 W10 24.8(2) 2_575 2_575
O17T K3 W10 81.0(2) 2_575 2_575
O107 K3 W10 29.23(18) 2_575 2_575
Rb1 K3 W10 67.90(9) . 2_575
O7T K3 W10 84.36(19) 2_675 2_575
C13 K3 W10 107.3(3) 2_575 2_575
C12 K3 W10 88.8(3) 2_575 2_575
W18 K3 W10 140.22(12) . 2_575
W17 K3 W10 56.18(5) 2_575 2_575
O7W K4 O167 88.6(4) . .
O7W K4 O46 93.8(4) . .
O167 K4 O46 150.7(4) . .
O7W K4 O169 65.1(3) . .
O167 K4 O169 51.9(3) . .
O46 K4 O169 103.2(3) . .
O7W K4 O619 68.5(3) . .
O167 K4 O619 102.6(3) . .
O46 K4 O619 52.2(3) . .
O169 K4 O619 51.3(3) . .
O7W K4 O22W 69.7(6) . .
O167 K4 O22W 64.6(6) . .
O46 K4 O22W 142.9(6) . .
O169 K4 O22W 99.3(6) . .
O619 K4 O22W 136.4(6) . .
O7W K4 O24W 54.6(8) . .
O167 K4 O24W 122.7(8) . .
O46 K4 O24W 81.2(8) . .
O169 K4 O24W 119.6(8) . .
O619 K4 O24W 101.6(8) . .
O22W K4 O24W 62.1(9) . .
O7W K4 O3S2 125.8(4) . .
O167 K4 O3S2 51.7(3) . .
O46 K4 O3S2 105.5(3) . .
O169 K4 O3S2 61.4(3) . .
O619 K4 O3S2 84.4(3) . .
O22W K4 O3S2 111.1(6) . .
O24W K4 O3S2 173.0(8) . .
O7W K4 O1S2 130.5(4) . .
O167 K4 O1S2 107.2(3) . .
O46 K4 O1S2 50.9(3) . .
O169 K4 O1S2 88.1(3) . .
O619 K4 O1S2 62.4(3) . .
O22W K4 O1S2 159.3(6) . .
O24W K4 O1S2 130.1(8) . .
O3S2 K4 O1S2 55.9(3) . .
O7W K4 W17 116.5(3) . .
O167 K4 W17 29.1(2) . .
O46 K4 W17 132.4(3) . .
O169 K4 W17 63.8(2) . .
O619 K4 W17 103.9(3) . .
O22W K4 W17 84.1(5) . .
O24W K4 W17 146.2(8) . .
O3S2 K4 W17 26.97(18) . .
O1S2 K4 W17 82.0(2) . .
O7W K4 W16 66.2(3) . .
O167 K4 W16 27.3(2) . .
O46 K4 W16 131.9(3) . .
O169 K4 W16 28.98(19) . .
O619 K4 W16 79.8(2) . .
O22W K4 W16 72.7(5) . .
O24W K4 W16 113.9(8) . .
O3S2 K4 W16 63.3(2) . .
O1S2 K4 W16 109.2(3) . .
W17 K4 W16 50.75(10) . .
O7W K4 W6 70.9(3) . .
O167 K4 W6 130.8(3) . .
O46 K4 W6 27.98(19) . .
O169 K4 W6 79.0(2) . .
O619 K4 W6 28.5(2) . .
O22W K4 W6 136.9(6) . .
O24W K4 W6 81.2(7) . .
O3S2 K4 W6 105.7(3) . .
O1S2 K4 W6 63.3(2) . .
W17 K4 W6 129.7(2) . .
W16 K4 W6 106.14(17) . .
K6 K5 K6 180.0 . 2_585
K6 K5 O15T 93.0(8) . .
K6 K5 O15T 87.0(8) 2_585 .
K6 K5 O15T 87.0(8) . 2_585
K6 K5 O15T 93.0(8) 2_585 2_585
O15T K5 O15T 180.0 . 2_585
K6 K5 O125 93.1(8) . 2_585
K6 K5 O125 86.9(8) 2_585 2_585
O15T K5 O125 123.4(3) . 2_585
O15T K5 O125 56.6(3) 2_585 2_585
K6 K5 O125 86.9(8) . .
K6 K5 O125 93.1(8) 2_585 .
O15T K5 O125 56.6(3) . .
O15T K5 O125 123.4(3) 2_585 .
O125 K5 O125 180.0 2_585 .
K6 K5 O12T 91.8(7) . .
K6 K5 O12T 88.2(7) 2_585 .
O15T K5 O12T 112.8(3) . .
O15T K5 O12T 67.2(3) 2_585 .
O125 K5 O12T 123.2(3) 2_585 .
O125 K5 O12T 56.8(3) . .
K6 K5 O12T 88.2(7) . 2_585
K6 K5 O12T 91.8(7) 2_585 2_585
O15T K5 O12T 67.2(3) . 2_585
O15T K5 O12T 112.8(3) 2_585 2_585
O125 K5 O12T 56.8(3) 2_585 2_585
O125 K5 O12T 123.2(3) . 2_585
O12T K5 O12T 180.0 . 2_585
K6 K5 W15 86.9(7) . 2_585
K6 K5 W15 93.1(7) 2_585 2_585
O15T K5 W15 153.1(2) . 2_585
O15T K5 W15 26.9(2) 2_585 2_585
O125 K5 W15 30.02(19) 2_585 2_585
O125 K5 W15 149.98(19) . 2_585
O12T K5 W15 94.1(2) . 2_585
O12T K5 W15 85.9(2) 2_585 2_585
K6 K5 W15 93.1(7) . .
K6 K5 W15 86.9(7) 2_585 .
O15T K5 W15 26.9(2) . .
O15T K5 W15 153.1(2) 2_585 .
O125 K5 W15 149.98(19) 2_585 .
O125 K5 W15 30.02(19) . .
O12T K5 W15 85.9(2) . .
O12T K5 W15 94.1(2) 2_585 .
W15 K5 W15 180.0 2_585 .
K6 K5 W12 87.7(7) . 2_585
K6 K5 W12 92.3(7) 2_585 2_585
O15T K5 W12 93.4(2) . 2_585
O15T K5 W12 86.6(2) 2_585 2_585
O125 K5 W12 30.83(19) 2_585 2_585
O125 K5 W12 149.17(19) . 2_585
O12T K5 W12 153.8(2) . 2_585
O12T K5 W12 26.2(2) 2_585 2_585
W15 K5 W12 59.697(14) 2_585 2_585
W15 K5 W12 120.303(14) . 2_585
K6 K5 W12 92.3(7) . .
K6 K5 W12 87.7(7) 2_585 .
O15T K5 W12 86.6(2) . .
O15T K5 W12 93.4(2) 2_585 .
O125 K5 W12 149.17(19) 2_585 .
O125 K5 W12 30.83(19) . .
O12T K5 W12 26.2(2) . .
O12T K5 W12 153.8(2) 2_585 .
W15 K5 W12 120.303(14) 2_585 .
W15 K5 W12 59.697(14) . .
W12 K5 W12 180.0 2_585 .
K5 K6 K6 0.0(7) . 2_585
K5 K6 O15T 79.2(7) . 2_585
K6 K6 O15T 79.2(7) 2_585 2_585
K5 K6 O15T 73.6(7) . .
K6 K6 O15T 73.6(7) 2_585 .
O15T K6 O15T 152.8(4) 2_585 .
K5 K6 O125 79.7(7) . .
K6 K6 O125 79.7(7) 2_585 .
O15T K6 O125 120.1(4) 2_585 .
O15T K6 O125 55.0(3) . .
K5 K6 O12T 78.7(7) . 2_585
K6 K6 O12T 78.7(7) 2_585 2_585
O15T K6 O12T 109.8(4) 2_585 2_585
O15T K6 O12T 65.0(3) . 2_585
O125 K6 O12T 119.7(4) . 2_585
K5 K6 O125 73.8(7) . 2_585
K6 K6 O125 73.8(7) 2_585 2_585
O15T K6 O125 54.9(3) 2_585 2_585
O15T K6 O125 115.6(4) . 2_585
O125 K6 O125 153.5(4) . 2_585
O12T K6 O125 55.0(3) 2_585 2_585
K5 K6 O12T 75.3(7) . .
K6 K6 O12T 75.3(7) 2_585 .
O15T K6 O12T 65.3(3) 2_585 .
O15T K6 O12T 106.9(4) . .
O125 K6 O12T 55.3(3) . .
O12T K6 O12T 154.0(3) 2_585 .
O125 K6 O12T 116.2(4) 2_585 .
K5 K6 W15 82.3(7) . 2_585
K6 K6 W15 82.3(7) 2_585 2_585
O15T K6 W15 26.8(2) 2_585 2_585
O15T K6 W15 144.1(4) . 2_585
O125 K6 W15 145.7(3) . 2_585
O12T K6 W15 84.6(3) 2_585 2_585
O125 K6 W15 30.0(2) 2_585 2_585
O12T K6 W15 91.9(3) . 2_585
K5 K6 W15 76.4(7) . .
K6 K6 W15 76.4(7) 2_585 .
O15T K6 W15 143.9(4) 2_585 .
O15T K6 W15 26.2(2) . .
O125 K6 W15 28.9(2) . .
O12T K6 W15 91.2(3) 2_585 .
O125 K6 W15 138.4(3) 2_585 .
O12T K6 W15 82.8(3) . .
W15 K6 W15 158.8(3) 2_585 .
K5 K6 W12 81.9(7) . 2_585
K6 K6 W12 81.9(7) 2_585 2_585
O15T K6 W12 85.3(3) 2_585 2_585
O15T K6 W12 90.9(3) . 2_585
O125 K6 W12 144.6(3) . 2_585
O12T K6 W12 26.0(2) 2_585 2_585
O125 K6 W12 30.7(2) 2_585 2_585
O12T K6 W12 145.4(3) . 2_585
W15 K6 W12 59.15(13) 2_585 2_585
W15 K6 W12 116.9(2) . 2_585
K5 K6 W12 77.4(7) . .
K6 K6 W12 77.5(7) 2_585 .
O15T K6 W12 90.8(3) 2_585 .
O15T K6 W12 83.4(3) . .
O125 K6 W12 29.8(2) . .
O12T K6 W12 144.7(3) 2_585 .
O125 K6 W12 138.4(3) 2_585 .
O12T K6 W12 25.6(2) . .
W15 K6 W12 117.3(2) 2_585 .
W15 K6 W12 58.08(13) . .
W12 K6 W12 159.4(3) 2_585 .
O22W Rb1 O107 144.5(6) . 2_575
O22W Rb1 O178 148.2(6) . 2_575
O107 Rb1 O178 52.9(3) 2_575 2_575
O22W Rb1 O17T 95.7(6) . .
O107 Rb1 O17T 115.2(3) 2_575 .
O178 Rb1 O17T 62.6(3) 2_575 .
O22W Rb1 O167 66.2(6) . .
O107 Rb1 O167 146.6(3) 2_575 .
O178 Rb1 O167 110.5(3) 2_575 .
O17T Rb1 O167 54.1(3) . .
O22W Rb1 O102 94.4(6) . 2_575
O107 Rb1 O102 52.2(3) 2_575 2_575
O178 Rb1 O102 85.8(3) 2_575 2_575
O17T Rb1 O102 132.4(3) . 2_575
O167 Rb1 O102 160.6(3) . 2_575
O22W Rb1 K3 116.9(6) . .
O107 Rb1 K3 61.6(2) 2_575 .
O178 Rb1 K3 94.8(2) 2_575 .
O17T Rb1 K3 122.3(2) . .
O167 Rb1 K3 95.7(2) . .
O102 Rb1 K3 93.2(2) 2_575 .
O22W Rb1 O21W 62.7(7) . .
O107 Rb1 O21W 121.2(4) 2_575 .
O178 Rb1 O21W 85.5(4) 2_575 .
O17T Rb1 O21W 54.5(4) . .
O167 Rb1 O21W 80.6(4) . .
O102 Rb1 O21W 90.6(4) 2_575 .
K3 Rb1 O21W 176.2(4) . .
O22W Rb1 O178 115.3(6) . .
O107 Rb1 O178 98.0(3) 2_575 .
O178 Rb1 O178 71.2(3) 2_575 .
O17T Rb1 O178 52.2(3) . .
O167 Rb1 O178 49.2(3) . .
O102 Rb1 O178 150.1(3) 2_575 .
K3 Rb1 O178 70.6(2) . .
O21W Rb1 O178 105.9(4) . .
O22W Rb1 O128 109.0(6) . 2_575
O107 Rb1 O128 59.7(3) 2_575 2_575
O178 Rb1 O128 50.0(3) 2_575 2_575
O17T Rb1 O128 85.3(3) . 2_575
O167 Rb1 O128 136.6(3) . 2_575
O102 Rb1 O128 47.6(2) 2_575 2_575
K3 Rb1 O128 121.3(2) . 2_575
O21W Rb1 O128 61.7(4) . 2_575
O178 Rb1 O128 119.4(3) . 2_575
O22W Rb1 W17 91.9(6) . .
O107 Rb1 W17 123.6(2) 2_575 .
O178 Rb1 W17 78.56(19) 2_575 .
O17T Rb1 W17 27.13(18) . .
O167 Rb1 W17 32.01(18) . .
O102 Rb1 W17 159.3(2) 2_575 .
K3 Rb1 W17 101.43(12) . .
O21W Rb1 W17 74.9(4) . .
O178 Rb1 W17 32.70(17) . .
O128 Rb1 W17 111.80(19) 2_575 .
O22W Rb1 W17 171.1(6) . 2_575
O107 Rb1 W17 28.15(19) 2_575 2_575
O178 Rb1 W17 30.84(18) 2_575 2_575
O17T Rb1 W17 88.9(2) . 2_575
O167 Rb1 W17 122.4(2) . 2_575
O102 Rb1 W17 76.96(19) 2_575 2_575
K3 Rb1 W17 66.23(9) . 2_575
O21W Rb1 W17 114.8(4) . 2_575
O178 Rb1 W17 73.49(18) . 2_575
O128 Rb1 W17 63.67(18) 2_575 2_575
W17 Rb1 W17 95.59(6) . 2_575
O5W Rb2 O3W 155.2(4) . .
O5W Rb2 O4W 72.0(4) . .
O3W Rb2 O4W 84.4(4) . .
O5W Rb2 O8T 84.7(3) . 2_676
O3W Rb2 O8T 82.2(3) . 2_676
O4W Rb2 O8T 77.0(3) . 2_676
O5W Rb2 O13 101.8(3) . .
O3W Rb2 O13 91.5(3) . .
O4W Rb2 O13 104.4(3) . .
O8T Rb2 O13 173.5(3) 2_676 .
O5W Rb2 O18 66.0(3) . .
O3W Rb2 O18 137.3(3) . .
O4W Rb2 O18 124.6(3) . .
O8T Rb2 O18 130.5(3) 2_676 .
O13 Rb2 O18 54.0(3) . .
O5W Rb2 O39 128.2(3) . .
O3W Rb2 O39 76.5(3) . .
O4W Rb2 O39 149.2(3) . .
O8T Rb2 O39 123.1(3) 2_676 .
O13 Rb2 O39 53.0(3) . .
O18 Rb2 O39 63.0(3) . .
O5W Rb2 O89 90.6(3) . .
O3W Rb2 O89 110.7(3) . .
O4W Rb2 O89 159.5(3) . .
O8T Rb2 O89 91.0(3) 2_676 .
O13 Rb2 O89 89.3(3) . .
O18 Rb2 O89 52.6(3) . .
O39 Rb2 O89 51.1(2) . .
O5W Rb2 W3 125.0(3) . .
O3W Rb2 W3 74.1(3) . .
O4W Rb2 W3 121.5(3) . .
O8T Rb2 W3 147.5(2) 2_676 .
O13 Rb2 W3 26.79(19) . .
O18 Rb2 W3 64.20(18) . .
O39 Rb2 W3 29.70(17) . .
O89 Rb2 W3 77.17(18) . .
O5W Rb2 W1 73.9(2) . .
O3W Rb2 W1 121.8(3) . .
O4W Rb2 W1 106.1(3) . .
O8T Rb2 W1 155.8(2) 2_676 .
O13 Rb2 W1 30.28(19) . .
O18 Rb2 W1 28.83(18) . .
O39 Rb2 W1 65.99(18) . .
O89 Rb2 W1 78.27(18) . .
W3 Rb2 W1 51.20(4) . .
O5W Rb2 W8 67.2(2) . .
O3W Rb2 W8 136.9(3) . .
O4W Rb2 W8 138.6(3) . .
O8T Rb2 W8 105.8(2) 2_676 .
O13 Rb2 W8 77.4(2) . .
O18 Rb2 W8 26.91(18) . .
O39 Rb2 W8 63.57(18) . .
O89 Rb2 W8 29.60(17) . .
W3 Rb2 W8 78.48(5) . .
W1 Rb2 W8 55.63(4) . .
O5W Rb2 W9 116.5(2) . .
O3W Rb2 W9 86.8(3) . .
O4W Rb2 W9 171.2(3) . .
O8T Rb2 W9 101.5(2) 2_676 .
O13 Rb2 W9 76.1(2) . .
O18 Rb2 W9 62.94(19) . .
O39 Rb2 W9 26.56(17) . .
O89 Rb2 W9 27.45(17) . .
W3 Rb2 W9 55.91(4) . .
W1 Rb2 W9 78.92(5) . .
W8 Rb2 W9 50.20(3) . .
O2W Rb3 O2W 180.0 2_666 .
O2W Rb3 O3T 81.4(3) 2_666 .
O2W Rb3 O3T 98.6(3) . .
O2W Rb3 O3T 98.6(3) 2_666 2_666
O2W Rb3 O3T 81.4(3) . 2_666
O3T Rb3 O3T 180.0 . 2_666
O2W Rb3 O5T 70.8(3) 2_666 2_666
O2W Rb3 O5T 109.2(3) . 2_666
O3T Rb3 O5T 70.7(3) . 2_666
O3T Rb3 O5T 109.3(3) 2_666 2_666
O2W Rb3 O5T 109.2(3) 2_666 .
O2W Rb3 O5T 70.8(3) . .
O3T Rb3 O5T 109.3(3) . .
O3T Rb3 O5T 70.7(3) 2_666 .
O5T Rb3 O5T 180.0 2_666 .
O2W Rb3 O35 80.0(3) 2_666 2_666
O2W Rb3 O35 100.0(3) . 2_666
O3T Rb3 O35 123.8(3) . 2_666
O3T Rb3 O35 56.2(3) 2_666 2_666
O5T Rb3 O35 53.2(3) 2_666 2_666
O5T Rb3 O35 126.8(3) . 2_666
O2W Rb3 O35 100.0(3) 2_666 .
O2W Rb3 O35 80.0(3) . .
O3T Rb3 O35 56.2(3) . .
O3T Rb3 O35 123.8(3) 2_666 .
O5T Rb3 O35 126.8(3) 2_666 .
O5T Rb3 O35 53.2(3) . .
O35 Rb3 O35 180.0 2_666 .
O2W Rb3 W3 95.4(2) 2_666 2_666
O2W Rb3 W3 84.6(2) . 2_666
O3T Rb3 W3 154.23(19) . 2_666
O3T Rb3 W3 25.77(19) 2_666 2_666
O5T Rb3 W3 84.07(19) 2_666 2_666
O5T Rb3 W3 95.93(19) . 2_666
O35 Rb3 W3 31.40(17) 2_666 2_666
O35 Rb3 W3 148.60(17) . 2_666
O2W Rb3 W3 84.6(2) 2_666 .
O2W Rb3 W3 95.4(2) . .
O3T Rb3 W3 25.77(19) . .
O3T Rb3 W3 154.23(19) 2_666 .
O5T Rb3 W3 95.93(19) 2_666 .
O5T Rb3 W3 84.07(19) . .
O35 Rb3 W3 148.60(17) 2_666 .
O35 Rb3 W3 31.40(17) . .
W3 Rb3 W3 180.0 2_666 .
O2W Rb3 W5 78.7(2) 2_666 2_666
O2W Rb3 W5 101.3(2) . 2_666
O3T Rb3 W5 95.81(19) . 2_666
O3T Rb3 W5 84.19(19) 2_666 2_666
O5T Rb3 W5 25.61(19) 2_666 2_666
O5T Rb3 W5 154.39(19) . 2_666
O35 Rb3 W5 28.54(18) 2_666 2_666
O35 Rb3 W5 151.46(17) . 2_666
W3 Rb3 W5 58.640(13) 2_666 2_666
W3 Rb3 W5 121.359(12) . 2_666
O2W Rb3 W5 101.3(2) 2_666 .
O2W Rb3 W5 78.7(2) . .
O3T Rb3 W5 84.19(19) . .
O3T Rb3 W5 95.81(19) 2_666 .
O5T Rb3 W5 154.39(19) 2_666 .
O5T Rb3 W5 25.61(19) . .
O35 Rb3 W5 151.46(18) 2_666 .
O35 Rb3 W5 28.54(17) . .
W3 Rb3 W5 121.359(13) 2_666 .
W3 Rb3 W5 58.641(13) . .
W5 Rb3 W5 179.999(17) 2_666 .
C2 C1 C6 115.1(13) . .
C2 C1 Sb1 128.5(10) . .
C6 C1 Sb1 116.2(10) . .
C3 C2 C1 121.3(13) . .
C3 C2 C7 118.6(13) . .
C1 C2 C7 120.1(13) . .
C4 C3 C2 121.9(15) . .
C5 C4 C3 118.2(15) . .
C4 C5 C6 121.4(15) . .
C5 C6 C1 122.1(14) . .
N1 C7 C2 110.4(12) . .
C15 C10 C11 118.2(13) . .
C15 C10 Sb2 115.4(11) . .
C11 C10 Sb2 126.2(10) . .
C12 C11 C10 118.6(13) . .
C12 C11 C16 119.9(13) . .
C10 C11 C16 121.5(13) . .
C11 C12 C13 122.6(15) . .
C11 C12 K3 88.9(9) . 2_575
C13 C12 K3 76.8(9) . 2_575
C14 C13 C12 118.2(16) . .
C14 C13 K3 86.2(10) . 2_575
C12 C13 K3 79.6(10) . 2_575
C13 C14 C15 120.4(16) . .
C10 C15 C14 122.0(15) . .
N2 C16 C11 112.6(12) . .
C20 C19 C24 120.0 . .
C20 C19 C25 118.6(11) . .
C24 C19 C25 121.4(11) . .
C19 C20 C21 120.0 . .
C20 C21 C22 120.0 . .
C23 C22 C21 120.0 . .
C22 C23 C24 120.0 . .
C23 C24 C19 120.0 . .
N3 C25 C19 114.7(15) . .
C8 N1 C7 114.1(11) . .
C8 N1 C9 110.9(11) . .
C7 N1 C9 109.3(11) . .
C17 N2 C18 110.1(12) . .
C17 N2 C16 110.7(12) . .
C18 N2 C16 114.6(12) . .
C26 N3 C27 113.3(15) . .
C26 N3 C25 113.0(15) . .
C27 N3 C25 112.0(15) . .
W2 O12 W1 119.3(5) . .
W3 O13 W1 119.8(5) . .
W3 O13 Rb2 109.1(4) . .
W1 O13 Rb2 104.9(4) . .
W8 O18 W1 149.5(5) . .
W8 O18 Rb2 107.0(4) . .
W1 O18 Rb2 102.8(4) . .
W3 O23 W2 120.8(5) . .
W4 O24 W2 148.2(5) . .
W5 O35 W3 153.2(5) . .
W5 O35 Rb3 99.9(4) . .
W3 O35 Rb3 94.3(3) . .
W9 O39 W3 152.3(5) . .
W9 O39 Rb2 106.0(4) . .
W3 O39 Rb2 98.9(3) . .
W5 O45 W4 120.4(5) . .
W6 O46 W4 121.1(5) . .
W6 O46 K4 104.7(4) . .
W4 O46 K4 105.6(4) . .
W6 O56 W5 121.9(5) . .
W9 O59 W5 148.6(5) . .
W6 O67 W7 151.8(6) . .
W7 O78 W8 121.0(5) . .
W7 O78 K1 103.0(4) . .
W8 O78 K1 101.6(4) . .
W7 O79 W9 122.6(5) . .
W9 O89 W8 120.7(5) . .
W9 O89 Rb2 103.5(4) . .
W8 O89 Rb2 100.2(3) . .
W10 O101 W11 119.5(5) . .
W12 O102 W10 119.2(5) . .
W12 O102 Rb1 114.3(4) . 2_575
W10 O102 Rb1 98.0(3) . 2_575
W17 O107 W10 148.6(6) . .
W17 O107 Rb1 104.0(4) . 2_575
W10 O107 Rb1 107.3(4) . 2_575
W17 O107 K3 98.4(4) . 2_575
W10 O107 K3 97.9(4) . 2_575
Rb1 O107 K3 62.1(2) 2_575 2_575
W12 O112 W11 121.2(5) . .
W13 O113 W11 148.9(6) . .
W15 O125 W12 152.5(6) . .
W15 O125 K5 98.0(4) . .
W12 O125 K5 99.6(4) . .
W15 O125 K6 100.4(4) . .
W12 O125 K6 101.6(4) . .
K5 O125 K6 13.40(18) . .
W15 O125 K6 95.2(4) . 2_585
W12 O125 K6 97.1(4) . 2_585
K5 O125 K6 13.08(18) . 2_585
K6 O125 K6 26.5(4) . 2_585
W18 O128 W12 153.3(6) . .
W18 O128 Rb1 98.7(4) . 2_575
W12 O128 Rb1 104.3(4) . 2_575
W15 O135 W13 120.7(5) . .
W14 O134 W13 121.4(5) . .
W14 O134 K1 102.6(4) . .
W13 O134 K1 100.5(4) . .
W14 O145 W15 121.9(5) . .
W14 O145 K2 114.3(4) . 2_675
W15 O145 K2 94.1(4) . 2_675
W14 O146 W16 153.5(6) . .
W14 O146 K2 102.3(4) . 2_675
W16 O146 K2 100.1(4) . 2_675
W18 O158 W15 148.4(6) . .
W18 O158 K2 105.7(4) . 2_675
W15 O158 K2 105.8(4) . 2_675
W16 O167 W17 121.0(5) . .
W16 O167 K4 107.5(4) . .
W17 O167 K4 104.8(4) . .
W16 O167 Rb1 124.3(4) . .
W17 O167 Rb1 92.8(3) . .
K4 O167 Rb1 103.8(3) . .
W16 O168 W18 122.9(5) . .
W16 O168 K2 113.9(4) . 2_675
W18 O168 K2 94.4(4) . 2_675
W18 O178 W17 120.3(5) . .
W18 O178 Rb1 109.0(4) . 2_575
W17 O178 Rb1 99.0(4) . 2_575
W18 O178 Rb1 128.5(4) . .
W17 O178 Rb1 86.3(3) . .
Rb1 O178 Rb1 108.8(3) 2_575 .
W14 O149 W19 151.9(6) . .
W14 O149 K1 103.6(4) . .
W19 O149 K1 104.3(4) . .
W19 O169 W16 152.6(6) . .
W19 O169 K4 106.9(4) . .
W16 O169 K4 100.4(4) . .
W19 O619 W6 152.5(6) . .
W19 O619 K4 106.2(4) . .
W6 O619 K4 101.3(4) . .
W19 O719 W7 153.1(5) . .
W19 O719 K1 104.5(4) . .
W7 O719 K1 102.3(4) . .
As1 O1A1 W1 116.7(4) . .
As1 O1A1 W2 119.3(5) . .
W1 O1A1 W2 90.7(3) . .
As1 O1A1 W3 134.9(5) . .
W1 O1A1 W3 92.3(3) . .
W2 O1A1 W3 92.1(3) . .
As2 O1A2 W10 117.2(5) . .
As2 O1A2 W11 117.5(5) . .
W10 O1A2 W11 91.6(3) . .
As2 O1A2 W12 135.8(5) . .
W10 O1A2 W12 92.4(3) . .
W11 O1A2 W12 91.9(3) . .
As1 O2A1 W4 115.7(5) . .
As1 O2A1 W6 122.2(5) . .
W4 O2A1 W6 93.4(3) . .
As1 O2A1 W5 132.1(5) . .
W4 O2A1 W5 94.4(3) . .
W6 O2A1 W5 89.7(3) . .
As2 O2A2 W13 116.4(4) . .
As2 O2A2 W15 132.2(5) . .
W13 O2A2 W15 94.4(3) . .
As2 O2A2 W14 121.2(4) . .
W13 O2A2 W14 93.0(3) . .
W15 O2A2 W14 90.4(3) . .
As1 O3A1 W8 115.3(4) . .
As1 O3A1 W9 132.8(5) . .
W8 O3A1 W9 94.1(3) . .
As1 O3A1 W7 122.8(5) . .
W8 O3A1 W7 92.3(3) . .
W9 O3A1 W7 89.7(3) . .
As2 O3A2 W17 114.5(4) . .
As2 O3A2 W18 132.8(5) . .
W17 O3A2 W18 93.8(3) . .
As2 O3A2 W16 124.5(5) . .
W17 O3A2 W16 91.9(3) . .
W18 O3A2 W16 89.0(3) . .
W1 O1S1 Sb1 150.6(5) . .
W4 O1S2 Sb2 153.6(6) . .
W4 O1S2 K4 99.8(4) . .
Sb2 O1S2 K4 106.1(4) . .
W8 O2S1 Sb1 148.7(5) . .
W8 O2S1 K1 105.4(4) . .
Sb1 O2S1 K1 104.9(4) . .
W2 O2S2 Sb2 149.6(5) . .
W11 O3S1 Sb1 149.1(5) . .
W17 O3S2 Sb2 150.9(5) . .
W17 O3S2 K4 98.2(4) . .
Sb2 O3S2 K4 107.9(4) . .
W13 O4S1 Sb1 153.7(5) . .
W13 O4S1 K1 105.4(4) . .
Sb1 O4S1 K1 100.8(3) . .
W10 O4S2 Sb2 151.6(5) . .
W3 O3T Rb3 107.9(4) . .
W5 O5T Rb3 103.9(4) . .
W6 O6T K2 151.7(5) . .
W7 O7T K3 153.4(5) . 2_675
W8 O8T Rb2 138.3(5) . 2_676
W10 O10T K3 107.6(5) . 2_575
W12 O12T K5 104.1(4) . .
W12 O12T K6 103.3(5) . 2_585
K5 O12T K6 13.11(18) . 2_585
W12 O12T K6 104.1(5) . .
K5 O12T K6 12.93(18) . .
K6 O12T K6 26.0(3) 2_585 .
W15 O15T K5 104.5(4) . .
W15 O15T K6 103.8(5) . 2_585
K5 O15T K6 13.75(19) . 2_585
W15 O15T K6 104.3(5) . .
K5 O15T K6 13.42(18) . .
K6 O15T K6 27.2(4) 2_585 .
W17 O17T Rb1 99.3(4) . .
W17 O17T K3 106.3(4) . 2_575
Rb1 O17T K3 132.1(3) . 2_575
W18 O18T K3 107.8(4) . .
K2 O6W K3 127.3(5) . 2_675
K2 O7W K4 135.5(5) . .
Rb1 O22W K4 105.8(9) . .

loop_
_geom_bond_atom_site_label_1
_geom_bond_atom_site_label_2
_geom_bond_distance
_geom_bond_site_symmetry_2
W1 O1T 1.717(10) .
W1 O1S1 1.794(10) .
W1 O12 1.931(9) .
W1 O18 1.946(9) .
W1 O13 2.053(9) .
W1 O1A1 2.330(9) .
W1 Rb2 3.935(3) .
W2 O2T 1.723(10) .
W2 O2S2 1.791(10) .
W2 O12 1.925(9) .
W2 O24 1.938(9) .
W2 O23 2.045(10) .
W2 O1A1 2.348(9) .
W3 O3T 1.715(10) .
W3 O23 1.853(9) .
W3 O13 1.858(9) .
W3 O39 1.954(9) .
W3 O35 1.962(9) .
W3 O1A1 2.362(9) .
W3 Rb3 3.7545(6) .
W3 Rb2 3.896(3) .
W4 O4T 1.751(10) .
W4 O1S2 1.806(10) .
W4 O24 1.899(9) .
W4 O46 1.967(10) .
W4 O45 2.048(10) .
W4 O2A1 2.263(9) .
W4 K4 4.014(8) .
W5 O5T 1.713(10) .
W5 O35 1.865(9) .
W5 O45 1.892(10) .
W5 O59 1.923(10) .
W5 O56 1.955(10) .
W5 O2A1 2.399(9) .
W5 Rb3 3.8460(7) .
W6 O6T 1.711(10) .
W6 O56 1.909(10) .
W6 O67 1.921(10) .
W6 O46 1.923(10) .
W6 O619 1.927(10) .
W6 O2A1 2.388(9) .
W6 K4 3.963(8) .
W7 O7T 1.710(10) .
W7 O79 1.880(9) .
W7 O78 1.895(9) .
W7 O719 1.918(9) .
W7 O67 1.928(10) .
W7 O3A1 2.402(9) .
W7 K1 3.786(3) .
W8 O8T 1.721(10) .
W8 O2S1 1.837(9) .
W8 O18 1.894(9) .
W8 O78 1.995(9) .
W8 O89 2.009(9) .
W8 O3A1 2.289(9) .
W8 K1 3.818(3) .
W8 Rb2 4.002(3) .
W8 Rb2 4.261(3) 2_676
W9 O9T 1.730(10) .
W9 O39 1.872(9) .
W9 O59 1.891(10) .
W9 O89 1.908(9) .
W9 O79 1.950(9) .
W9 O3A1 2.361(9) .
W9 Rb2 4.023(3) .
W10 O10T 1.726(10) .
W10 O4S2 1.772(10) .
W10 O101 1.908(10) .
W10 O107 1.933(10) .
W10 O102 2.075(10) .
W10 O1A2 2.310(9) .
W10 K3 3.922(4) 2_575
W10 Rb1 4.010(3) 2_575
W11 O11T 1.723(10) .
W11 O3S1 1.784(10) .
W11 O113 1.942(10) .
W11 O101 1.952(10) .
W11 O112 2.052(10) .
W11 O1A2 2.341(9) .
W12 O12T 1.729(10) .
W12 O112 1.848(10) .
W12 O102 1.854(10) .
W12 O128 1.959(10) .
W12 O125 1.974(10) .
W12 O1A2 2.389(9) .
W12 K5 3.7971(7) .
W12 K6 3.832(9) 2_585
W12 K6 3.887(9) .
W12 Rb1 4.266(3) 2_575
W13 O13T 1.724(10) .
W13 O4S1 1.805(10) .
W13 O113 1.889(10) .
W13 O134 1.977(9) .
W13 O135 2.045(10) .
W13 O2A2 2.277(9) .
W13 K1 3.798(3) .
W14 O14T 1.712(10) .
W14 O145 1.896(9) .
W14 O146 1.911(10) .
W14 O149 1.918(10) .
W14 O134 1.921(9) .
W14 O2A2 2.406(9) .
W14 K1 3.816(3) .
W15 O15T 1.722(10) .
W15 O125 1.862(10) .
W15 O135 1.865(10) .
W15 O158 1.926(10) .
W15 O145 1.968(10) .
W15 O2A2 2.356(9) .
W15 K5 3.6846(7) .
W15 K6 3.712(9) 2_585
W15 K2 3.742(5) 2_675
W15 K6 3.785(9) .
W16 O16T 1.715(10) .
W16 O168 1.863(10) .
W16 O167 1.899(10) .
W16 O146 1.913(10) .
W16 O169 1.946(10) .
W16 O3A2 2.440(9) .
W16 K4 3.949(8) .
W17 O17T 1.731(10) .
W17 O3S2 1.808(10) .
W17 O107 1.901(10) .
W17 O167 1.988(10) .
W17 O178 2.028(10) .
W17 O3A2 2.266(9) .
W17 Rb1 3.746(3) .
W17 Rb1 3.908(3) 2_575
W17 K3 3.917(4) 2_575
W17 K4 3.946(8) .
W18 O18T 1.726(10) .
W18 O128 1.854(10) .
W18 O178 1.871(10) .
W18 O158 1.920(10) .
W18 O168 1.975(10) .
W18 O3A2 2.369(9) .
W18 K2 3.736(5) 2_675
W18 K3 3.908(4) .
W18 Rb1 4.054(3) 2_575
W19 O19T 1.701(10) .
W19 O169 1.882(10) .
W19 O619 1.900(10) .
W19 O719 1.911(9) .
W19 O149 1.921(10) .
W19 O1W 2.326(13) .
W19 K1 3.834(4) .
W19 K4 4.070(8) .
As1 O2A1 1.782(10) .
As1 O3A1 1.789(9) .
As1 O1A1 1.794(9) .
As2 O2A2 1.777(9) .
As2 O3A2 1.787(9) .
As2 O1A2 1.792(9) .
Sb1 O2S1 2.123(10) .
Sb1 C1 2.157(14) .
Sb1 O1S1 2.229(10) .
Sb1 O4S1 2.278(10) .
Sb1 O3S1 2.447(10) .
Sb1 K1 4.005(4) .
Sb2 O3S2 2.161(10) .
Sb2 C10 2.182(14) .
Sb2 O1S2 2.189(10) .
Sb2 O4S2 2.326(10) .
Sb2 O2S2 2.371(10) .
K1 O10W 2.658(18) .
K1 O15W 2.86(2) .
K1 O149 2.878(10) .
K1 O78 2.879(10) .
K1 O719 2.880(10) .
K1 O2S1 2.894(10) .
K1 O4S1 2.896(10) .
K1 O134 2.904(10) .
K2 O7W 2.632(13) .
K2 O6T 2.703(11) .
K2 O158 2.726(11) 2_675
K2 O6W 2.738(13) .
K2 O23W 2.83(4) .
K2 O168 3.022(11) 2_675
K2 O145 3.046(11) 2_675
K2 O146 3.355(11) 2_675
K2 W18 3.736(5) 2_675
K2 W15 3.742(5) 2_675
K2 K3 4.915(7) 2_675
K3 O6W 2.748(12) 2_675
K3 O18T 3.017(11) .
K3 O10T 3.037(11) 2_575
K3 O17T 3.061(11) 2_575
K3 O107 3.158(10) 2_575
K3 Rb1 3.172(6) .
K3 O7T 3.366(11) 2_675
K3 C13 3.450(18) 2_575
K3 C12 3.486(16) 2_575
K3 W17 3.917(4) 2_575
K3 W10 3.921(4) 2_575
K4 O7W 2.936(14) .
K4 O167 2.938(12) .
K4 O46 3.011(12) .
K4 O169 3.103(12) .
K4 O619 3.107(13) .
K4 O22W 3.11(3) .
K4 O24W 3.15(4) .
K4 O3S2 3.258(12) .
K4 O1S2 3.289(12) .
K5 K6 0.691(9) .
K5 K6 0.691(9) 2_585
K5 O15T 2.856(10) .
K5 O15T 2.856(10) 2_585
K5 O125 2.932(10) 2_585
K5 O125 2.932(10) .
K5 O12T 2.986(10) .
K5 O12T 2.986(10) 2_585
K5 W15 3.6846(7) 2_585
K5 W12 3.7971(7) 2_585
K6 K6 1.382(18) 2_585
K6 O15T 2.903(13) 2_585
K6 O15T 2.972(13) .
K6 O125 2.976(13) .
K6 O12T 3.044(13) 2_585
K6 O125 3.049(13) 2_585
K6 O12T 3.085(13) .
K6 W15 3.712(9) 2_585
K6 W12 3.832(9) 2_585
Rb1 O22W 2.83(3) .
Rb1 O107 2.986(10) 2_575
Rb1 O178 3.040(10) 2_575
Rb1 O17T 3.055(10) .
Rb1 O167 3.080(10) .
Rb1 O102 3.154(10) 2_575
Rb1 O21W 3.25(2) .
Rb1 O178 3.283(10) .
Rb1 O128 3.335(10) 2_575
Rb1 W17 3.908(3) 2_575
Rb2 O5W 2.781(12) .
Rb2 O3W 2.798(14) .
Rb2 O4W 2.802(13) .
Rb2 O8T 2.820(10) 2_676
Rb2 O13 2.871(10) .
Rb2 O18 3.016(10) .
Rb2 O39 3.082(10) .
Rb2 O89 3.124(10) .
Rb3 O2W 2.783(11) 2_666
Rb3 O2W 2.783(11) .
Rb3 O3T 2.854(10) .
Rb3 O3T 2.854(10) 2_666
Rb3 O5T 3.056(10) 2_666
Rb3 O5T 3.056(10) .
Rb3 O35 3.059(9) 2_666
Rb3 O35 3.059(9) .
Rb3 W3 3.7545(6) 2_666
Rb3 W5 3.8460(7) 2_666
C1 C2 1.41(2) .
C1 C6 1.42(2) .
C2 C3 1.40(2) .
C2 C7 1.55(2) .
C3 C4 1.37(2) .
C4 C5 1.37(2) .
C5 C6 1.39(2) .
C7 N1 1.503(19) .
C8 N1 1.502(19) .
C9 N1 1.508(19) .
C10 C15 1.40(2) .
C10 C11 1.43(2) .
C11 C12 1.41(2) .
C11 C16 1.52(2) .
C12 C13 1.42(2) .
C12 K3 3.486(16) 2_575
C13 C14 1.37(2) .
C13 K3 3.450(18) 2_575
C14 C15 1.42(2) .
C16 N2 1.499(19) .
C17 N2 1.480(19) .
C18 N2 1.485(19) .
C19 C20 1.3900 .
C19 C24 1.3900 .
C19 C25 1.53(2) .
C20 C21 1.3900 .
C21 C22 1.3900 .
C22 C23 1.3900 .
C23 C24 1.3900 .
C25 N3 1.51(2) .
C26 N3 1.48(2) .
C27 N3 1.50(2) .
O102 Rb1 3.154(10) 2_575
O107 Rb1 2.986(10) 2_575
O107 K3 3.158(10) 2_575
O125 K6 3.049(13) 2_585
O128 Rb1 3.335(10) 2_575
O145 K2 3.046(11) 2_675
O146 K2 3.354(11) 2_675
O158 K2 2.726(11) 2_675
O168 K2 3.022(11) 2_675
O178 Rb1 3.040(10) 2_575
O7T K3 3.366(11) 2_675
O8T Rb2 2.820(10) 2_676
O10T K3 3.038(11) 2_575
O12T K6 3.044(13) 2_585
O15T K6 2.903(13) 2_585
O17T K3 3.061(11) 2_575
O6W K3 2.747(12) 2_675
